data_7707193
loop_
_publ_author_name
'Muthuramalingam, Sethuraman'
'Velusamy, Marappan'
'Mayilmurugan, Ramasamy'

_publ_section_title
;
 Fixation of atmospheric CO<sub>2</sub> as C1-feedstock by nickel(ii)
 complexes.
;
_journal_issue 23
_journal_name_full 'Dalton transactions (Cambridge, England : 2003)'
_journal_page_first 7984
_journal_page_last 7994
_journal_paper_doi 10.1039/d0dt03887c
_journal_volume 50
_journal_year 2021
_chemical_formula_sum 'C67 H69.5 B2 N6.5 Ni'
_chemical_formula_weight 1046.15
_space_group_crystal_system monoclinic
_space_group_IT_number 14
_space_group_name_Hall '-P 2ybc'
_space_group_name_H-M_alt 'P 1 21/c 1'
_atom_sites_solution_hydrogens geom
_audit_creation_method SHELXL-2016/6
_audit_update_record
;
2021-02-26 deposited with the CCDC.	2021-04-26 downloaded from the CCDC.
;
_cell_angle_alpha 90
_cell_angle_beta 96.624(4)
_cell_angle_gamma 90
_cell_formula_units_Z 8
_cell_length_a 24.8742(10)
_cell_length_b 17.6602(8)
_cell_length_c 26.6397(11)
_cell_measurement_reflns_used 7894
_cell_measurement_temperature 293(2)
_cell_measurement_theta_max 25.9580
_cell_measurement_theta_min 3.3880
_cell_volume 11624.3(9)
_computing_cell_refinement 'CrysAlisPro 1.171.39.46e (Rigaku OD, 2018)'
_computing_data_collection 'CrysAlisPro 1.171.39.46e (Rigaku OD, 2018)'
_computing_data_reduction 'CrysAlisPro 1.171.39.46e (Rigaku OD, 2018)'
_computing_molecular_graphics 'Bruker SHELXTL'
_computing_publication_material 'Bruker SHELXTL'
_computing_structure_refinement 'SHELXL-2016/6 (Sheldrick, 2016)'
_computing_structure_solution 'SHELXT 2014/5 (Sheldrick, 2014)'
_diffrn_ambient_temperature 293(2)
_diffrn_measured_fraction_theta_full 0.995
_diffrn_measured_fraction_theta_max 0.750
_diffrn_measurement_device_type 'Enhance (Mo) X-ray Source'
_diffrn_measurement_method '\w scans'
_diffrn_radiation_type MoK\a
_diffrn_radiation_wavelength 0.71073
_diffrn_reflns_av_R_equivalents 0.0571
_diffrn_reflns_av_unetI/netI 0.1232
_diffrn_reflns_Laue_measured_fraction_full 0.995
_diffrn_reflns_Laue_measured_fraction_max 0.750
_diffrn_reflns_limit_h_max 26
_diffrn_reflns_limit_h_min -34
_diffrn_reflns_limit_k_max 22
_diffrn_reflns_limit_k_min -21
_diffrn_reflns_limit_l_max 34
_diffrn_reflns_limit_l_min -33
_diffrn_reflns_number 47841
_diffrn_reflns_point_group_measured_fraction_full 0.995
_diffrn_reflns_point_group_measured_fraction_max 0.750
_diffrn_reflns_theta_full 25.242
_diffrn_reflns_theta_max 30.463
_diffrn_reflns_theta_min 3.264
_diffrn_source 'fine-focus sealed X-ray tube'
_exptl_absorpt_coefficient_mu 0.380
_exptl_absorpt_correction_T_max 1.00000
_exptl_absorpt_correction_T_min 0.67925
_exptl_absorpt_correction_type multi-scan
_exptl_absorpt_process_details 'SCALE3 ABSPACK'
_exptl_crystal_colour blue
_exptl_crystal_density_diffrn 1.196
_exptl_crystal_description block
_exptl_crystal_F_000 4440
_exptl_crystal_size_max 0.150
_exptl_crystal_size_mid 0.120
_exptl_crystal_size_min 0.080
_refine_diff_density_max 1.104
_refine_diff_density_min -0.566
_refine_diff_density_rms 0.066
_refine_ls_extinction_coef 0.00086(17)
_refine_ls_extinction_expression Fc^*^=kFc[1+0.001xFc^2^\l^3^/sin(2\q)]^-1/4^
_refine_ls_extinction_method 'SHELXL-2016/6 (Sheldrick 2016)'
_refine_ls_goodness_of_fit_ref 1.020
_refine_ls_hydrogen_treatment constr
_refine_ls_matrix_type full
_refine_ls_number_parameters 1387
_refine_ls_number_reflns 26525
_refine_ls_number_restraints 0
_refine_ls_restrained_S_all 1.020
_refine_ls_R_factor_all 0.1909
_refine_ls_R_factor_gt 0.0942
_refine_ls_shift/su_max 0.000
_refine_ls_shift/su_mean 0.000
_refine_ls_structure_factor_coef Fsqd
_refine_ls_weighting_details 'w=1/[\s^2^(Fo^2^)+(0.1049P)^2^+11.0078P] where P=(Fo^2^+2Fc^2^)/3'
_refine_ls_weighting_scheme calc
_refine_ls_wR_factor_gt 0.2271
_refine_ls_wR_factor_ref 0.2901
_reflns_Friedel_coverage 0.000
_reflns_number_gt 12160
_reflns_number_total 26525
_reflns_threshold_expression 'I > 2\s(I)'
_cod_data_source_file d0dt03887c2.cif
_cod_data_source_block sm-3mp
_cod_depositor_comments
;
Adding full bibliography for 7707193--7707196.cif.

2024-09-23
Z value and formula fixed to values more according to usual
chemical conventions.                 miguel
;
_cod_original_formula_sum 'C134 H139 B4 N13 Ni2'
_cod_original_formula_weight 2092.31
_cod_original_formula_units_Z 4
_cod_original_sg_symbol_H-M 'P 21/c'
_cod_database_code 7707193
_shelx_shelxl_version_number 2016/6
_shelx_space_group_comment
;
The symmetry employed for this shelxl refinement is uniquely defined
by the following loop, which should always be used as a source of
symmetry information in preference to the above space-group names.
They are only intended as comments.
;
_shelx_estimated_absorpt_t_min 0.945
_shelx_estimated_absorpt_t_max 0.970
_exptl_absorpt_special_details 'Sheldrick,G.M.,2015,University of gottingen'

loop_
_space_group_symop_operation_xyz
'x, y, z'
'-x, y+1/2, -z+1/2'
'-x, -y, -z'
'x, -y-1/2, z-1/2'

loop_
_atom_site_label
_atom_site_type_symbol
_atom_site_fract_x
_atom_site_fract_y
_atom_site_fract_z
_atom_site_U_iso_or_equiv
_atom_site_adp_type
_atom_site_occupancy
_atom_site_site_symmetry_order
_atom_site_calc_flag
_atom_site_refinement_flags_posn
_atom_site_refinement_flags_adp
_atom_site_refinement_flags_occupancy
_atom_site_disorder_assembly
_atom_site_disorder_group
N5 N 0.1872(2) 0.7040(3) 0.8318(2) 0.0835(17) Uani 1 1 d . . . . .
N2 N 0.07042(17) 0.7177(3) 0.93175(18) 0.0593(12) Uani 1 1 d . . . . .
N9 N 0.2853(2) 0.2674(3) 0.7100(3) 0.0937(19) Uani 1 1 d . . . . .
N4 N 0.08609(18) 0.6525(3) 0.8200(2) 0.0680(13) Uani 1 1 d . . . . .
N6 N 0.18543(19) 0.7819(3) 0.9287(2) 0.0690(13) Uani 1 1 d . . . . .
N10 N 0.3920(2) 0.3366(3) 0.7058(2) 0.0713(14) Uani 1 1 d . . . . .
N12 N 0.2997(2) 0.1908(3) 0.60057(19) 0.0680(13) Uani 1 1 d . . . . .
N3 N 0.14059(19) 0.6160(3) 0.9312(2) 0.0710(14) Uani 1 1 d . . . . .
N8 N 0.3619(2) 0.1751(3) 0.71727(19) 0.0736(14) Uani 1 1 d . . . . .
N1 N 0.09854(19) 0.8148(3) 0.85466(19) 0.0659(13) Uani 1 1 d . . . . .
N11 N 0.32616(18) 0.3482(3) 0.6047(2) 0.0718(14) Uani 1 1 d . . . . .
C8 C 0.0892(3) 0.5800(3) 0.9298(3) 0.0741(18) Uani 1 1 d . . . . .
H8A H 0.088455 0.547066 0.958898 0.089 Uiso 1 1 calc R U . . .
H8B H 0.081963 0.549697 0.899428 0.089 Uiso 1 1 calc R U . . .
C29 C 0.2542(2) 0.1969(4) 0.7050(3) 0.085(2) Uani 1 1 d . . . . .
H29A H 0.222492 0.203156 0.722620 0.102 Uiso 1 1 calc R U . . .
H29B H 0.241550 0.189741 0.669480 0.102 Uiso 1 1 calc R U . . .
C9 C 0.0912(3) 0.7365(4) 0.9877(3) 0.081(2) Uani 1 1 d . . . . .
H9A H 0.115299 0.779734 0.988104 0.098 Uiso 1 1 calc R U . . .
H9B H 0.060520 0.751369 1.004818 0.098 Uiso 1 1 calc R U . . .
C6 C 0.0342(3) 0.7748(4) 0.9091(3) 0.098(2) Uani 1 1 d . . . . .
H6A H 0.017307 0.799317 0.935810 0.117 Uiso 1 1 calc R U . . .
H6B H 0.005731 0.749553 0.887304 0.117 Uiso 1 1 calc R U . . .
C13 C 0.07246(19) 0.6194(3) 0.7821(2) 0.0566(14) Uani 1 1 d . . . . .
C98 C 0.3484(2) 0.9552(3) 0.83960(19) 0.0506(12) Uani 1 1 d . . . . .
C11 C 0.1586(3) 0.6356(4) 0.9878(3) 0.089(2) Uani 1 1 d . . . . .
H11A H 0.169427 0.588681 1.005008 0.107 Uiso 1 1 calc R U . . .
H11B H 0.190609 0.667107 0.988935 0.107 Uiso 1 1 calc R U . . .
C92 C 0.45263(18) 0.9647(3) 0.85532(18) 0.0451(11) Uani 1 1 d . . . . .
C56 C 0.14951(19) 0.4947(3) 0.65715(19) 0.0486(12) Uani 1 1 d . . . . .
C68 C 0.30991(18) 0.3810(3) 0.90914(18) 0.0454(11) Uani 1 1 d . . . . .
C86 C 0.35671(18) 0.4948(3) 0.85975(19) 0.0463(11) Uani 1 1 d . . . . .
C128 C -0.09906(18) 0.5961(3) 0.79371(19) 0.0482(12) Uani 1 1 d . . . . .
C26 C 0.3165(3) 0.2608(5) 0.7737(3) 0.110(3) Uani 1 1 d . . . . .
H26A H 0.329773 0.309841 0.785916 0.131 Uiso 1 1 calc R U . . .
H26B H 0.291070 0.241934 0.795722 0.131 Uiso 1 1 calc R U . . .
C7 C 0.0478(2) 0.6405(4) 0.9305(3) 0.0729(17) Uani 1 1 d . . . . .
H7A H 0.021744 0.635383 0.900703 0.088 Uiso 1 1 calc R U . . .
H7B H 0.028694 0.633433 0.959876 0.088 Uiso 1 1 calc R U . . .
C25 C 0.3614(3) 0.2074(4) 0.7713(2) 0.0693(16) Uani 1 1 d . . . . .
H25A H 0.357884 0.166041 0.794723 0.083 Uiso 1 1 calc R U . . .
H25B H 0.395373 0.232932 0.781572 0.083 Uiso 1 1 calc R U . . .
C85 C 0.3338(2) 0.4775(3) 0.8083(2) 0.0539(13) Uani 1 1 d . . . . .
H85 H 0.313135 0.433644 0.804159 0.065 Uiso 1 1 calc R U . . .
C67 C 0.3134(2) 0.3096(3) 0.9330(2) 0.0584(14) Uani 1 1 d . . . . .
H67 H 0.346596 0.295350 0.950142 0.070 Uiso 1 1 calc R U . . .
C104 C 0.41211(19) 0.8586(3) 0.79431(19) 0.0477(12) Uani 1 1 d . . . . .
C82 C 0.3919(2) 0.6049(3) 0.8174(2) 0.0650(15) Uani 1 1 d . . . . .
H82 H 0.412335 0.649075 0.821344 0.078 Uiso 1 1 calc R U . . .
C87 C 0.4547(2) 1.0342(3) 0.8305(2) 0.0555(13) Uani 1 1 d . . . . .
H87 H 0.423243 1.051762 0.811921 0.067 Uiso 1 1 calc R U . . .
C81 C 0.3855(2) 0.5616(3) 0.8624(2) 0.0603(14) Uani 1 1 d . . . . .
H81 H 0.400949 0.579198 0.893687 0.072 Uiso 1 1 calc R U . . .
C80 C 0.34998(18) 0.4922(3) 0.96671(19) 0.0491(12) Uani 1 1 d . . . . .
C51 C 0.1159(2) 0.4331(3) 0.6557(2) 0.0607(14) Uani 1 1 d . . . . .
H51 H 0.096602 0.419261 0.625042 0.073 Uiso 1 1 calc R U . . .
C50 C 0.15735(18) 0.4945(3) 0.54959(19) 0.0468(11) Uani 1 1 d . . . . .
C45 C 0.1486(3) 0.5245(4) 0.4981(2) 0.0704(16) Uani 1 1 d . . . . .
H45 H 0.137160 0.574584 0.494653 0.084 Uiso 1 1 calc R U . . .
C102 C 0.4537(2) 0.7547(3) 0.7534(2) 0.0643(15) Uani 1 1 d . . . . .
H102 H 0.475195 0.711592 0.757930 0.077 Uiso 1 1 calc R U . . .
C103 C 0.4443(2) 0.7964(3) 0.7975(2) 0.0555(13) Uani 1 1 d . . . . .
H103 H 0.460629 0.780639 0.828991 0.067 Uiso 1 1 calc R U . . .
C79 C 0.3708(2) 0.4732(4) 1.0192(2) 0.0622(15) Uani 1 1 d . . . . .
H79 H 0.391955 0.429763 1.023962 0.075 Uiso 1 1 calc R U . . .
C110 C 0.39778(19) 0.8584(3) 0.9015(2) 0.0489(12) Uani 1 1 d . . . . .
C109 C 0.4032(2) 0.8908(3) 0.9532(2) 0.0625(15) Uani 1 1 d . . . . .
H109 H 0.412785 0.941662 0.956042 0.075 Uiso 1 1 calc R U . . .
C75 C 0.3187(2) 0.5559(3) 0.9637(2) 0.0610(14) Uani 1 1 d . . . . .
H75 H 0.303132 0.572634 0.932219 0.073 Uiso 1 1 calc R U . . .
C132 C 0.0132(2) 0.4207(3) 0.9207(2) 0.0655(16) Uani 1 1 d . . . . .
H132 H 0.025679 0.404640 0.953172 0.079 Uiso 1 1 calc R U . . .
C133 C -0.02640(19) 0.4725(3) 0.9121(2) 0.0569(14) Uani 1 1 d . . . . .
H133 H -0.041777 0.492823 0.939342 0.068 Uiso 1 1 calc R U . . .
C122 C -0.10508(17) 0.6050(3) 0.8996(2) 0.0490(12) Uani 1 1 d . . . . .
C49 C 0.1744(2) 0.4202(3) 0.5508(2) 0.0621(15) Uani 1 1 d . . . . .
H49 H 0.181116 0.395525 0.581690 0.074 Uiso 1 1 calc R U . . .
C131 C 0.0346(2) 0.3925(3) 0.8785(3) 0.0720(18) Uani 1 1 d . . . . .
H131 H 0.061666 0.356060 0.883710 0.086 Uiso 1 1 calc R U . . .
C93 C 0.3405(2) 1.0212(3) 0.8669(2) 0.0588(14) Uani 1 1 d . . . . .
H93 H 0.370180 1.043376 0.885642 0.071 Uiso 1 1 calc R U . . .
C55 C 0.1745(2) 0.5075(3) 0.7079(2) 0.0606(14) Uani 1 1 d . . . . .
H55 H 0.197374 0.549313 0.712290 0.073 Uiso 1 1 calc R U . . .
C14 C 0.0550(2) 0.5761(4) 0.7346(2) 0.0710(17) Uani 1 1 d . . . . .
H14A H 0.085927 0.565387 0.717373 0.106 Uiso 1 1 calc R U . . .
H14B H 0.029456 0.605766 0.713072 0.106 Uiso 1 1 calc R U . . .
H14C H 0.038290 0.529467 0.742963 0.106 Uiso 1 1 calc R U . . .
C123 C -0.0573(2) 0.6405(3) 0.7838(2) 0.0626(15) Uani 1 1 d . . . . .
H123 H -0.026315 0.639932 0.806909 0.075 Uiso 1 1 calc R U . . .
C94 C 0.2925(3) 1.0533(4) 0.8671(2) 0.0751(18) Uani 1 1 d . . . . .
H94 H 0.287756 1.097397 0.885129 0.090 Uiso 1 1 calc R U . . .
C48 C 0.1820(3) 0.3802(4) 0.5051(3) 0.0794(19) Uani 1 1 d . . . . .
H48 H 0.194072 0.330417 0.508257 0.095 Uiso 1 1 calc R U . . .
C91 C 0.4986(2) 0.9388(3) 0.8826(2) 0.0590(14) Uani 1 1 d . . . . .
H91 H 0.498893 0.892902 0.899695 0.071 Uiso 1 1 calc R U . . .
C124 C -0.0571(2) 0.6889(4) 0.7401(3) 0.0733(17) Uani 1 1 d . . . . .
H124 H -0.026433 0.717945 0.737256 0.088 Uiso 1 1 calc R U . . .
C120 C -0.1039(3) 0.7302(4) 0.9413(3) 0.090(2) Uani 1 1 d . . . . .
H120 H -0.100290 0.782303 0.937821 0.108 Uiso 1 1 calc R U . . .
C62 C 0.20510(19) 0.5984(3) 0.60859(18) 0.0477(11) Uani 1 1 d . . . . .
C88 C 0.4990(2) 1.0767(4) 0.8318(2) 0.0707(17) Uani 1 1 d . . . . .
H88 H 0.499031 1.123008 0.815238 0.085 Uiso 1 1 calc R U . . .
C31 C 0.4220(3) 0.3742(3) 0.7290(3) 0.0655(15) Uani 1 1 d . . . . .
C121 C -0.0997(2) 0.6833(3) 0.8973(3) 0.0669(15) Uani 1 1 d . . . . .
H121 H -0.093297 0.705877 0.867061 0.080 Uiso 1 1 calc R U . . .
C39 C 0.1014(2) 0.5984(3) 0.5970(2) 0.0568(13) Uani 1 1 d . . . . .
C105 C 0.3827(3) 0.7835(3) 0.9004(3) 0.085(2) Uani 1 1 d . . . . .
H105 H 0.377062 0.758119 0.869682 0.101 Uiso 1 1 calc R U . . .
C15 C 0.2189(3) 0.7008(4) 0.8058(3) 0.094(2) Uani 1 1 d . . . . .
C130 C 0.0176(2) 0.4158(4) 0.8272(3) 0.0719(17) Uani 1 1 d . . . . .
H130 H 0.033504 0.395484 0.800264 0.086 Uiso 1 1 calc R U . . .
C127 C -0.14060(19) 0.6047(3) 0.75460(19) 0.0529(13) Uani 1 1 d . . . . .
H127 H -0.171631 0.576172 0.756999 0.063 Uiso 1 1 calc R U . . .
C99 C 0.3928(3) 0.8774(4) 0.7419(2) 0.0706(17) Uani 1 1 d . . . . .
H99 H 0.371287 0.920346 0.736729 0.085 Uiso 1 1 calc R U . . .
C17 C 0.2177(2) 0.8221(3) 0.9402(2) 0.0635(15) Uani 1 1 d . . . . .
C90 C 0.5426(2) 0.9801(4) 0.8841(3) 0.0725(17) Uani 1 1 d . . . . .
H90 H 0.574200 0.963298 0.902792 0.087 Uiso 1 1 calc R U . . .
C32 C 0.4588(2) 0.4207(4) 0.7598(3) 0.0756(17) Uani 1 1 d . . . . .
H32A H 0.442354 0.437137 0.788801 0.113 Uiso 1 1 calc R U . . .
H32B H 0.468051 0.463994 0.740795 0.113 Uiso 1 1 calc R U . . .
H32C H 0.490999 0.392323 0.770700 0.113 Uiso 1 1 calc R U . . .
C134 C -0.04580(18) 0.4976(3) 0.8610(2) 0.0503(12) Uani 1 1 d . . . . .
C129 C -0.0219(2) 0.4676(3) 0.8196(2) 0.0642(15) Uani 1 1 d . . . . .
H129 H -0.033535 0.483978 0.786976 0.077 Uiso 1 1 calc R U . . .
C126 C -0.1413(2) 0.6524(4) 0.7109(2) 0.0669(16) Uani 1 1 d . . . . .
H126 H -0.172316 0.653505 0.687786 0.080 Uiso 1 1 calc R U . . .
C117 C -0.11670(19) 0.5787(3) 0.9500(2) 0.0569(14) Uani 1 1 d . . . . .
H117 H -0.121852 0.526985 0.953893 0.068 Uiso 1 1 calc R U . . .
C118 C -0.1208(2) 0.6257(4) 0.9938(2) 0.0668(16) Uani 1 1 d . . . . .
H118 H -0.128441 0.604357 1.024057 0.080 Uiso 1 1 calc R U . . .
C125 C -0.0997(3) 0.6946(4) 0.7025(3) 0.0731(17) Uani 1 1 d . . . . .
H125 H -0.099108 0.725018 0.674033 0.088 Uiso 1 1 calc R U . . .
C74 C 0.41252(19) 0.3994(3) 0.91743(19) 0.0501(12) Uani 1 1 d . . . . .
C101 C 0.4327(3) 0.7736(4) 0.7029(3) 0.0750(18) Uani 1 1 d . . . . .
H101 H 0.439244 0.743266 0.675764 0.090 Uiso 1 1 calc R U . . .
C65 C 0.2254(3) 0.2836(4) 0.9084(3) 0.0787(19) Uani 1 1 d . . . . .
H65 H 0.195711 0.251353 0.906948 0.094 Uiso 1 1 calc R U . . .
C40 C 0.0971(3) 0.6670(4) 0.6247(3) 0.0759(18) Uani 1 1 d . . . . .
H40 H 0.127317 0.684247 0.645295 0.091 Uiso 1 1 calc R U . . .
C5 C 0.0580(3) 0.8356(4) 0.8785(3) 0.0795(19) Uani 1 1 d . . . . .
C84 C 0.3393(3) 0.5199(3) 0.7631(2) 0.0663(15) Uani 1 1 d . . . . .
H84 H 0.322816 0.503570 0.731826 0.080 Uiso 1 1 calc R U . . .
C35 C 0.2787(2) 0.1516(4) 0.5691(2) 0.0586(14) Uani 1 1 d . . . . .
C77 C 0.3307(3) 0.5788(4) 1.0588(3) 0.078(2) Uani 1 1 d . . . . .
H77 H 0.323654 0.608189 1.086215 0.094 Uiso 1 1 calc R U . . .
C106 C 0.3755(4) 0.7438(4) 0.9466(4) 0.112(3) Uani 1 1 d . . . . .
H106 H 0.365641 0.692963 0.944035 0.134 Uiso 1 1 calc R U . . .
C66 C 0.2722(3) 0.2613(3) 0.9325(3) 0.0755(18) Uani 1 1 d . . . . .
H66 H 0.276146 0.214384 0.948313 0.091 Uiso 1 1 calc R U . . .
C89 C 0.5431(2) 1.0491(4) 0.8580(3) 0.0796(19) Uani 1 1 d . . . . .
H89 H 0.575232 1.076227 0.859284 0.095 Uiso 1 1 calc R U . . .
C36 C 0.2512(2) 0.1009(4) 0.5318(2) 0.0694(16) Uani 1 1 d . . . . .
H36A H 0.267317 0.051565 0.535448 0.104 Uiso 1 1 calc R U . . .
H36B H 0.254306 0.120007 0.498568 0.104 Uiso 1 1 calc R U . . .
H36C H 0.213635 0.097624 0.536848 0.104 Uiso 1 1 calc R U . . .
C116 C -0.14518(18) 0.4852(3) 0.84371(19) 0.0499(12) Uani 1 1 d . . . . .
C119 C -0.1133(2) 0.7015(5) 0.9900(3) 0.079(2) Uani 1 1 d . . . . .
H119 H -0.114179 0.733438 1.017657 0.095 Uiso 1 1 calc R U . . .
C78 C 0.3615(3) 0.5161(5) 1.0649(2) 0.079(2) Uani 1 1 d . . . . .
H78 H 0.376361 0.500382 1.096800 0.094 Uiso 1 1 calc R U . . .
C54 C 0.1688(3) 0.4638(4) 0.7531(2) 0.0769(19) Uani 1 1 d . . . . .
H54 H 0.187283 0.477393 0.784093 0.092 Uiso 1 1 calc R U . . .
C69 C 0.4560(2) 0.4330(4) 0.9428(2) 0.0642(15) Uani 1 1 d . . . . .
H69 H 0.452258 0.477224 0.960997 0.077 Uiso 1 1 calc R U . . .
C64 C 0.2196(2) 0.3532(4) 0.8854(2) 0.0698(17) Uani 1 1 d . . . . .
H64 H 0.186121 0.367230 0.868881 0.084 Uiso 1 1 calc R U . . .
C59 C 0.2970(3) 0.6786(5) 0.6105(3) 0.084(2) Uani 1 1 d . . . . .
H59 H 0.329526 0.704907 0.612286 0.101 Uiso 1 1 calc R U . . .
C107 C 0.3823(3) 0.7770(5) 0.9961(3) 0.091(2) Uani 1 1 d . . . . .
H107 H 0.378081 0.748463 1.024726 0.109 Uiso 1 1 calc R U . . .
C115 C -0.1939(2) 0.5060(3) 0.8531(2) 0.0598(14) Uani 1 1 d . . . . .
H115 H -0.200006 0.555359 0.863294 0.072 Uiso 1 1 calc R U . . .
C73 C 0.4202(2) 0.3319(4) 0.8911(2) 0.0681(16) Uani 1 1 d . . . . .
H73 H 0.390072 0.309012 0.873443 0.082 Uiso 1 1 calc R U . . .
C41 C 0.0524(4) 0.7067(5) 0.6222(3) 0.102(3) Uani 1 1 d . . . . .
H41 H 0.050685 0.751868 0.639834 0.122 Uiso 1 1 calc R U . . .
C57 C 0.2510(2) 0.5672(4) 0.6282(2) 0.0709(17) Uani 1 1 d . . . . .
H57 H 0.251437 0.518218 0.640942 0.085 Uiso 1 1 calc R U . . .
C63 C 0.2615(2) 0.4012(3) 0.8864(2) 0.0560(13) Uani 1 1 d . . . . .
H63 H 0.256786 0.448544 0.871291 0.067 Uiso 1 1 calc R U . . .
C76 C 0.3094(2) 0.5981(4) 1.0089(3) 0.0743(18) Uani 1 1 d . . . . .
H76 H 0.287754 0.641105 1.004640 0.089 Uiso 1 1 calc R U . . .
C52 C 0.1096(3) 0.3893(4) 0.7002(3) 0.0750(18) Uani 1 1 d . . . . .
H52 H 0.085979 0.348325 0.696558 0.090 Uiso 1 1 calc R U . . .
C60 C 0.2526(3) 0.7115(4) 0.5898(3) 0.083(2) Uani 1 1 d . . . . .
H60 H 0.252712 0.760323 0.576668 0.100 Uiso 1 1 calc R U . . .
C108 C 0.3955(2) 0.8524(5) 0.9995(2) 0.0783(19) Uani 1 1 d . . . . .
H108 H 0.399151 0.877582 1.030377 0.094 Uiso 1 1 calc R U . . .
C111 C -0.1404(2) 0.4105(3) 0.8287(3) 0.0711(17) Uani 1 1 d . . . . .
H111 H -0.106436 0.394386 0.821842 0.085 Uiso 1 1 calc R U . . .
C100 C 0.4038(3) 0.8356(4) 0.6964(2) 0.085(2) Uani 1 1 d . . . . .
H100 H 0.390804 0.852521 0.664183 0.102 Uiso 1 1 calc R U . . .
C83 C 0.3694(2) 0.5849(3) 0.7674(2) 0.0651(15) Uani 1 1 d . . . . .
H83 H 0.374883 0.614279 0.739476 0.078 Uiso 1 1 calc R U . . .
C47 C 0.1723(3) 0.4110(4) 0.4552(3) 0.084(2) Uani 1 1 d . . . . .
H47 H 0.177099 0.382479 0.426720 0.100 Uiso 1 1 calc R U . . .
C61 C 0.2074(2) 0.6710(3) 0.5886(2) 0.0681(16) Uani 1 1 d . . . . .
H61 H 0.175446 0.692519 0.573482 0.082 Uiso 1 1 calc R U . . .
C95 C 0.2512(2) 1.0188(4) 0.8399(3) 0.079(2) Uani 1 1 d . . . . .
H95 H 0.216631 1.038561 0.840305 0.095 Uiso 1 1 calc R U . . .
C33 C 0.3176(2) 0.3935(4) 0.5727(3) 0.0686(16) Uani 1 1 d . . . . .
C71 C 0.5096(3) 0.3354(5) 0.9157(3) 0.088(2) Uani 1 1 d . . . . .
H71 H 0.544001 0.314446 0.916138 0.105 Uiso 1 1 calc R U . . .
C58 C 0.2968(2) 0.6069(5) 0.6294(3) 0.086(2) Uani 1 1 d . . . . .
H58 H 0.329201 0.585231 0.643470 0.103 Uiso 1 1 calc R U . . .
C18 C 0.2596(3) 0.8733(4) 0.9555(3) 0.090(2) Uani 1 1 d . . . . .
H18A H 0.259711 0.884318 0.990824 0.135 Uiso 1 1 calc R U . . .
H18B H 0.254093 0.919265 0.936375 0.135 Uiso 1 1 calc R U . . .
H18C H 0.293692 0.851316 0.949863 0.135 Uiso 1 1 calc R U . . .
C53 C 0.1364(3) 0.4037(4) 0.7488(3) 0.0755(18) Uani 1 1 d . . . . .
H53 H 0.131625 0.372964 0.776323 0.091 Uiso 1 1 calc R U . . .
C3 C 0.0608(5) 0.9581(5) 0.8389(4) 0.125(4) Uani 1 1 d . . . . .
H3 H 0.047727 1.007328 0.834985 0.150 Uiso 1 1 calc R U . . .
C44 C 0.0568(2) 0.5731(4) 0.5679(3) 0.082(2) Uani 1 1 d . . . . .
H44 H 0.058130 0.528282 0.549686 0.099 Uiso 1 1 calc R U . . .
C96 C 0.2576(2) 0.9553(5) 0.8115(3) 0.089(2) Uani 1 1 d . . . . .
H96 H 0.227838 0.935161 0.791647 0.107 Uiso 1 1 calc R U . . .
C112 C -0.1807(3) 0.3595(4) 0.8233(3) 0.091(2) Uani 1 1 d . . . . .
H112 H -0.174923 0.309976 0.813420 0.109 Uiso 1 1 calc R U . . .
C10 C 0.1206(4) 0.6736(5) 1.0173(3) 0.097(2) Uani 1 1 d . . . . .
H10A H 0.140073 0.694028 1.047938 0.116 Uiso 1 1 calc R U . . .
H10B H 0.094486 0.637071 1.026974 0.116 Uiso 1 1 calc R U . . .
C70 C 0.5040(2) 0.4023(5) 0.9413(3) 0.083(2) Uani 1 1 d . . . . .
H70 H 0.534536 0.425929 0.957735 0.100 Uiso 1 1 calc R U . . .
C46 C 0.1557(3) 0.4844(5) 0.4520(2) 0.090(2) Uani 1 1 d . . . . .
H46 H 0.149133 0.508328 0.420786 0.108 Uiso 1 1 calc R U . . .
C23 C 0.4279(3) 0.1605(4) 0.6551(2) 0.083(2) Uani 1 1 d . . . . .
C42 C 0.0096(3) 0.6798(6) 0.5935(4) 0.117(3) Uani 1 1 d . . . . .
H42 H -0.022725 0.706490 0.591895 0.140 Uiso 1 1 calc R U . . .
C72 C 0.4678(3) 0.2994(4) 0.8903(3) 0.087(2) Uani 1 1 d . . . . .
H72 H 0.472006 0.254323 0.873085 0.105 Uiso 1 1 calc R U . . .
C97 C 0.3042(2) 0.9233(4) 0.8118(3) 0.0727(17) Uani 1 1 d . . . . .
H97 H 0.307779 0.879184 0.793384 0.087 Uiso 1 1 calc R U . . .
C113 C -0.2277(3) 0.3827(4) 0.8325(3) 0.082(2) Uani 1 1 d . . . . .
H113 H -0.257121 0.349865 0.828773 0.099 Uiso 1 1 calc R U . . .
C4 C 0.0380(3) 0.9086(5) 0.8710(4) 0.106(3) Uani 1 1 d . . . . .
H4 H 0.009089 0.924541 0.887605 0.128 Uiso 1 1 calc R U . . .
C2 C 0.1012(4) 0.9356(5) 0.8135(4) 0.101(3) Uani 1 1 d . . . . .
H2 H 0.116337 0.967099 0.790981 0.121 Uiso 1 1 calc R U . . .
C19 C 0.4209(3) 0.2365(4) 0.5800(3) 0.084(2) Uani 1 1 d . . . . .
H19 H 0.402946 0.276035 0.562132 0.100 Uiso 1 1 calc R U . . .
C1 C 0.1184(3) 0.8653(4) 0.8227(3) 0.083(2) Uani 1 1 d . . . . .
H1 H 0.146787 0.848764 0.805670 0.100 Uiso 1 1 calc R U . . .
C114 C -0.2342(2) 0.4564(4) 0.8480(3) 0.0735(18) Uani 1 1 d . . . . .
H114 H -0.268273 0.471849 0.855075 0.088 Uiso 1 1 calc R U . . .
C34 C 0.3057(3) 0.4522(4) 0.5332(3) 0.087(2) Uani 1 1 d . . . . .
H34A H 0.267293 0.459026 0.526421 0.130 Uiso 1 1 calc R U . . .
H34B H 0.319938 0.436467 0.502847 0.130 Uiso 1 1 calc R U . . .
H34C H 0.322308 0.499093 0.544749 0.130 Uiso 1 1 calc R U . . .
C22 C 0.4691(3) 0.1206(5) 0.6362(3) 0.100(3) Uani 1 1 d . . . . .
H22 H 0.486781 0.080715 0.653957 0.121 Uiso 1 1 calc R U . . .
C21 C 0.4828(3) 0.1440(6) 0.5879(4) 0.107(3) Uani 1 1 d . . . . .
H21 H 0.510552 0.117445 0.575159 0.129 Uiso 1 1 calc R U . . .
C20 C 0.4601(3) 0.2001(5) 0.5591(4) 0.102(3) Uani 1 1 d . . . . .
H20 H 0.470424 0.212588 0.527685 0.123 Uiso 1 1 calc R U . . .
C12 C 0.1755(3) 0.5598(4) 0.9125(4) 0.111(3) Uani 1 1 d . . . . .
H12A H 0.175278 0.514829 0.932725 0.167 Uiso 1 1 calc R U . . .
H12B H 0.211713 0.579342 0.914467 0.167 Uiso 1 1 calc R U . . .
H12C H 0.162755 0.548023 0.878048 0.167 Uiso 1 1 calc R U . . .
C43 C 0.0109(3) 0.6130(6) 0.5654(4) 0.109(3) Uani 1 1 d . . . . .
H43 H -0.019876 0.596526 0.545221 0.131 Uiso 1 1 calc R U . . .
C24 C 0.4138(4) 0.1461(5) 0.7101(3) 0.123(3) Uani 1 1 d . . . . .
H24A H 0.414691 0.092113 0.716775 0.148 Uiso 1 1 calc R U . . .
H24B H 0.441022 0.169993 0.733969 0.148 Uiso 1 1 calc R U . . .
C28 C 0.2813(4) 0.1291(5) 0.7232(4) 0.120(3) Uani 1 1 d . . . . .
H28A H 0.284522 0.130747 0.759812 0.143 Uiso 1 1 calc R U . . .
H28B H 0.257664 0.086985 0.712649 0.143 Uiso 1 1 calc R U . . .
C27 C 0.3305(5) 0.1126(6) 0.7100(3) 0.117(3) Uani 1 1 d . . . . .
H27A H 0.327483 0.097286 0.674850 0.141 Uiso 1 1 calc R U . . .
H27B H 0.346406 0.071162 0.730557 0.141 Uiso 1 1 calc R U . . .
C16 C 0.2604(4) 0.6945(6) 0.7729(5) 0.164(5) Uani 1 1 d . . . . .
H16A H 0.287316 0.659019 0.786801 0.246 Uiso 1 1 calc R U . . .
H16B H 0.276897 0.743110 0.769494 0.246 Uiso 1 1 calc R U . . .
H16C H 0.244782 0.677174 0.740246 0.246 Uiso 1 1 calc R U . . .
C30 C 0.2537(5) 0.3318(6) 0.6998(8) 0.282(11) Uani 1 1 d . . . . .
H30A H 0.276281 0.376012 0.703766 0.422 Uiso 1 1 calc R U . . .
H30B H 0.236216 0.329515 0.665805 0.422 Uiso 1 1 calc R U . . .
H30C H 0.226813 0.334437 0.722898 0.422 Uiso 1 1 calc R U . . .
C37 C 0.4268(3) 0.3699(5) 0.4739(3) 0.084(2) Uani 1 1 d . . . . .
N13 N 0.3862(3) 0.3561(5) 0.4780(4) 0.141(3) Uani 1 1 d . . . . .
C38 C 0.4784(3) 0.3852(6) 0.4689(3) 0.126(3) Uani 1 1 d . . . . .
H38A H 0.488739 0.431477 0.486315 0.189 Uiso 1 1 calc R U . . .
H38B H 0.482628 0.390639 0.433715 0.189 Uiso 1 1 calc R U . . .
H38C H 0.500869 0.344616 0.483070 0.189 Uiso 1 1 calc R U . . .
Ni1 Ni 0.12887(2) 0.71341(4) 0.88231(3) 0.0556(2) Uani 1 1 d . . . . .
B4 B -0.0988(2) 0.5472(3) 0.8497(2) 0.0469(13) Uani 1 1 d . . . . .
Ni2 Ni 0.34335(3) 0.25921(4) 0.65952(3) 0.0547(2) Uani 1 1 d . . . . .
B3 B 0.4026(2) 0.9096(3) 0.8474(2) 0.0446(13) Uani 1 1 d . . . . .
N7 N 0.40550(18) 0.2177(3) 0.6282(2) 0.0662(13) Uani 1 1 d . . . . .
B2 B 0.3573(2) 0.4414(3) 0.9136(2) 0.0462(13) Uani 1 1 d . . . . .
B1 B 0.1532(2) 0.5470(3) 0.6034(2) 0.0471(13) Uani 1 1 d . . . . .

loop_
_atom_site_aniso_label
_atom_site_aniso_U_11
_atom_site_aniso_U_22
_atom_site_aniso_U_33
_atom_site_aniso_U_23
_atom_site_aniso_U_13
_atom_site_aniso_U_12
N5 0.042(3) 0.082(4) 0.129(5) -0.028(4) 0.018(3) -0.010(2)
N2 0.044(2) 0.057(3) 0.077(3) -0.005(3) 0.011(2) -0.005(2)
N9 0.082(4) 0.058(3) 0.153(6) 0.016(4) 0.062(4) 0.008(3)
N4 0.048(3) 0.077(3) 0.079(3) -0.013(3) 0.008(2) -0.008(2)
N6 0.048(3) 0.064(3) 0.093(4) -0.009(3) -0.001(2) -0.010(2)
N10 0.067(3) 0.055(3) 0.095(4) -0.003(3) 0.022(3) 0.004(2)
N12 0.059(3) 0.082(4) 0.062(3) 0.003(3) 0.003(2) 0.015(3)
N3 0.056(3) 0.058(3) 0.095(4) -0.004(3) -0.006(3) -0.001(2)
N8 0.104(4) 0.053(3) 0.063(3) 0.001(3) 0.008(3) 0.004(3)
N1 0.047(3) 0.069(3) 0.079(3) -0.003(3) -0.001(2) -0.007(2)
N11 0.046(3) 0.072(3) 0.099(4) 0.018(3) 0.014(2) 0.009(2)
C8 0.076(4) 0.058(4) 0.084(4) -0.001(3) -0.010(3) -0.025(3)
C29 0.050(3) 0.110(6) 0.097(5) 0.005(5) 0.017(3) -0.018(4)
C9 0.081(4) 0.071(4) 0.094(5) -0.021(4) 0.021(4) -0.028(3)
C6 0.052(4) 0.089(5) 0.156(7) 0.012(5) 0.026(4) 0.005(3)
C13 0.033(2) 0.068(4) 0.070(4) 0.004(3) 0.013(2) 0.000(2)
C98 0.048(3) 0.049(3) 0.054(3) 0.004(3) 0.005(2) 0.001(2)
C11 0.091(5) 0.074(5) 0.093(5) 0.007(4) -0.028(4) -0.020(4)
C92 0.039(2) 0.044(3) 0.052(3) 0.002(2) 0.003(2) -0.0019(19)
C56 0.041(2) 0.048(3) 0.058(3) -0.002(3) 0.011(2) 0.007(2)
C68 0.042(3) 0.045(3) 0.051(3) -0.005(2) 0.010(2) -0.002(2)
C86 0.037(2) 0.042(3) 0.061(3) -0.008(2) 0.015(2) -0.0018(19)
C128 0.034(2) 0.050(3) 0.061(3) -0.001(3) 0.010(2) 0.007(2)
C26 0.094(6) 0.109(6) 0.124(7) -0.071(6) 0.003(5) -0.017(5)
C7 0.055(3) 0.082(4) 0.083(4) -0.007(4) 0.014(3) -0.025(3)
C25 0.073(4) 0.070(4) 0.063(4) 0.010(3) 0.002(3) 0.007(3)
C85 0.059(3) 0.044(3) 0.059(3) -0.005(3) 0.010(2) -0.008(2)
C67 0.055(3) 0.050(3) 0.072(4) 0.003(3) 0.016(3) 0.001(2)
C104 0.045(3) 0.042(3) 0.056(3) 0.004(2) 0.006(2) -0.002(2)
C82 0.060(3) 0.046(3) 0.091(4) 0.005(3) 0.020(3) -0.014(2)
C87 0.046(3) 0.055(3) 0.063(3) 0.015(3) -0.004(2) -0.011(2)
C81 0.052(3) 0.050(3) 0.080(4) -0.013(3) 0.013(3) -0.013(2)
C80 0.035(2) 0.057(3) 0.056(3) -0.013(3) 0.009(2) -0.010(2)
C51 0.061(3) 0.057(3) 0.066(4) 0.000(3) 0.017(3) -0.009(3)
C50 0.035(2) 0.052(3) 0.055(3) 0.001(3) 0.010(2) -0.001(2)
C45 0.086(4) 0.062(4) 0.064(4) 0.004(3) 0.013(3) 0.012(3)
C102 0.072(4) 0.049(3) 0.077(4) 0.007(3) 0.032(3) 0.013(3)
C103 0.061(3) 0.046(3) 0.061(3) 0.013(3) 0.015(3) 0.005(2)
C79 0.050(3) 0.080(4) 0.058(3) -0.008(3) 0.011(2) -0.007(3)
C110 0.042(3) 0.045(3) 0.061(3) 0.004(3) 0.011(2) -0.001(2)
C109 0.062(3) 0.068(4) 0.056(3) 0.006(3) 0.002(3) -0.017(3)
C75 0.048(3) 0.068(4) 0.069(4) -0.012(3) 0.014(3) -0.007(3)
C132 0.039(3) 0.069(4) 0.086(4) 0.018(3) -0.002(3) 0.009(2)
C133 0.035(2) 0.061(3) 0.074(4) 0.010(3) 0.006(2) 0.006(2)
C122 0.029(2) 0.055(3) 0.061(3) 0.006(3) 0.000(2) 0.005(2)
C49 0.072(4) 0.056(3) 0.060(3) 0.005(3) 0.020(3) 0.011(3)
C131 0.036(3) 0.055(3) 0.123(6) 0.010(4) 0.001(3) 0.009(2)
C93 0.057(3) 0.063(4) 0.055(3) -0.001(3) -0.001(2) 0.015(3)
C55 0.045(3) 0.067(4) 0.070(4) 0.006(3) 0.006(2) 0.000(2)
C14 0.046(3) 0.097(5) 0.069(4) -0.023(4) 0.005(3) -0.003(3)
C123 0.043(3) 0.071(4) 0.075(4) 0.011(3) 0.008(3) 0.003(2)
C94 0.079(4) 0.078(4) 0.070(4) 0.003(4) 0.017(3) 0.032(3)
C48 0.099(5) 0.053(4) 0.093(5) -0.006(4) 0.040(4) 0.003(3)
C91 0.043(3) 0.060(3) 0.072(4) 0.014(3) 0.003(2) 0.005(2)
C124 0.051(3) 0.079(4) 0.094(5) 0.021(4) 0.025(3) -0.003(3)
C120 0.074(4) 0.060(4) 0.139(7) -0.017(5) 0.026(4) 0.007(3)
C62 0.043(3) 0.051(3) 0.051(3) -0.002(2) 0.011(2) -0.002(2)
C88 0.064(4) 0.071(4) 0.077(4) 0.019(3) 0.006(3) -0.021(3)
C31 0.063(4) 0.050(3) 0.085(4) 0.001(3) 0.017(3) 0.000(3)
C121 0.058(3) 0.059(4) 0.087(4) 0.006(3) 0.020(3) 0.006(3)
C39 0.051(3) 0.052(3) 0.070(4) 0.011(3) 0.017(3) 0.007(2)
C105 0.114(5) 0.049(3) 0.102(5) -0.004(4) 0.062(4) -0.012(3)
C15 0.052(4) 0.084(5) 0.149(7) -0.035(5) 0.027(4) -0.007(3)
C130 0.050(3) 0.075(4) 0.092(5) -0.006(4) 0.014(3) 0.016(3)
C127 0.039(3) 0.060(3) 0.059(3) 0.006(3) 0.004(2) 0.003(2)
C99 0.074(4) 0.072(4) 0.065(4) 0.000(3) 0.001(3) 0.019(3)
C17 0.048(3) 0.062(4) 0.079(4) -0.010(3) 0.002(3) -0.009(3)
C90 0.035(3) 0.089(5) 0.091(4) 0.003(4) 0.001(3) -0.001(3)
C32 0.062(4) 0.070(4) 0.096(5) -0.004(4) 0.015(3) -0.002(3)
C134 0.035(2) 0.046(3) 0.070(3) 0.010(3) 0.010(2) 0.003(2)
C129 0.041(3) 0.071(4) 0.081(4) 0.005(3) 0.006(3) 0.012(3)
C126 0.050(3) 0.084(4) 0.065(4) 0.021(3) 0.000(3) 0.002(3)
C117 0.038(3) 0.063(3) 0.070(4) 0.010(3) 0.004(2) 0.012(2)
C118 0.043(3) 0.090(5) 0.066(4) -0.005(4) -0.002(2) 0.014(3)
C125 0.070(4) 0.070(4) 0.082(4) 0.024(4) 0.017(3) 0.010(3)
C74 0.040(3) 0.059(3) 0.052(3) -0.001(3) 0.010(2) 0.002(2)
C101 0.079(4) 0.069(4) 0.082(5) -0.015(4) 0.031(3) -0.003(3)
C65 0.069(4) 0.076(4) 0.092(5) -0.011(4) 0.012(3) -0.036(3)
C40 0.067(4) 0.067(4) 0.099(5) 0.013(4) 0.032(3) 0.025(3)
C5 0.054(4) 0.072(4) 0.110(5) -0.001(4) 0.000(3) 0.004(3)
C84 0.082(4) 0.059(4) 0.058(3) 0.000(3) 0.009(3) -0.006(3)
C35 0.041(3) 0.079(4) 0.056(3) 0.011(3) 0.005(2) 0.012(3)
C77 0.054(4) 0.093(5) 0.091(5) -0.042(4) 0.024(3) -0.019(3)
C106 0.158(8) 0.052(4) 0.145(8) 0.016(5) 0.100(6) 0.002(4)
C66 0.074(4) 0.048(3) 0.108(5) 0.002(4) 0.028(4) -0.009(3)
C89 0.052(4) 0.093(5) 0.094(5) -0.006(4) 0.009(3) -0.026(3)
C36 0.043(3) 0.098(5) 0.067(4) -0.004(4) 0.005(3) -0.002(3)
C116 0.037(2) 0.059(3) 0.054(3) 0.013(3) 0.008(2) 0.004(2)
C119 0.053(3) 0.099(6) 0.085(5) -0.030(4) 0.002(3) 0.011(3)
C78 0.059(4) 0.119(6) 0.059(4) -0.006(4) 0.011(3) -0.025(4)
C54 0.062(4) 0.109(6) 0.058(4) 0.014(4) 0.003(3) 0.013(4)
C69 0.045(3) 0.075(4) 0.073(4) -0.014(3) 0.013(3) -0.008(3)
C64 0.046(3) 0.087(5) 0.075(4) 0.001(4) 0.001(3) -0.016(3)
C59 0.067(4) 0.110(6) 0.075(4) -0.003(4) 0.010(3) -0.044(4)
C107 0.079(5) 0.089(5) 0.111(6) 0.051(5) 0.041(4) 0.016(4)
C115 0.047(3) 0.061(3) 0.073(4) 0.010(3) 0.016(3) 0.001(2)
C73 0.044(3) 0.088(4) 0.073(4) -0.013(4) 0.009(3) 0.011(3)
C41 0.102(6) 0.085(5) 0.128(7) 0.017(5) 0.054(5) 0.043(5)
C57 0.044(3) 0.078(4) 0.092(4) 0.017(4) 0.012(3) -0.003(3)
C63 0.046(3) 0.059(3) 0.062(3) 0.008(3) 0.004(2) -0.008(2)
C76 0.057(3) 0.070(4) 0.100(5) -0.025(4) 0.028(3) -0.010(3)
C52 0.067(4) 0.060(4) 0.104(5) 0.010(4) 0.038(4) -0.004(3)
C60 0.096(5) 0.058(4) 0.099(5) 0.003(4) 0.029(4) -0.022(4)
C108 0.061(4) 0.110(6) 0.063(4) 0.013(4) 0.005(3) -0.004(4)
C111 0.043(3) 0.059(4) 0.111(5) 0.010(4) 0.009(3) 0.005(3)
C100 0.089(5) 0.108(6) 0.057(4) -0.004(4) 0.000(3) 0.015(4)
C83 0.071(4) 0.053(3) 0.075(4) 0.012(3) 0.024(3) 0.003(3)
C47 0.102(5) 0.078(5) 0.075(5) -0.026(4) 0.029(4) -0.016(4)
C61 0.063(4) 0.061(4) 0.082(4) 0.008(3) 0.017(3) -0.004(3)
C95 0.049(3) 0.112(6) 0.076(4) 0.021(4) 0.011(3) 0.026(4)
C33 0.048(3) 0.068(4) 0.091(4) 0.025(4) 0.014(3) 0.012(3)
C71 0.048(4) 0.132(7) 0.085(5) -0.005(5) 0.014(3) 0.020(4)
C58 0.047(3) 0.119(6) 0.091(5) 0.013(5) 0.004(3) -0.017(4)
C18 0.065(4) 0.090(5) 0.112(6) -0.013(4) -0.002(4) -0.029(3)
C53 0.063(4) 0.089(5) 0.079(4) 0.020(4) 0.026(3) 0.011(3)
C3 0.127(8) 0.068(5) 0.161(9) 0.020(6) -0.064(7) 0.011(5)
C44 0.041(3) 0.081(4) 0.125(6) 0.007(4) 0.009(3) 0.005(3)
C96 0.040(3) 0.127(6) 0.102(5) -0.003(5) 0.006(3) 0.002(3)
C112 0.072(5) 0.057(4) 0.142(7) 0.003(4) 0.006(4) -0.004(3)
C10 0.117(7) 0.092(6) 0.077(5) -0.006(5) -0.009(5) -0.040(5)
C70 0.038(3) 0.130(6) 0.083(4) -0.004(5) 0.009(3) -0.007(3)
C46 0.111(6) 0.116(7) 0.044(3) 0.004(4) 0.006(3) 0.007(5)
C23 0.082(5) 0.091(5) 0.070(4) -0.021(4) -0.015(3) 0.038(4)
C42 0.061(5) 0.123(7) 0.175(9) 0.047(7) 0.046(5) 0.046(5)
C72 0.065(4) 0.098(5) 0.103(5) -0.029(4) 0.022(4) 0.021(4)
C97 0.043(3) 0.077(4) 0.098(5) -0.015(4) 0.008(3) -0.005(3)
C113 0.052(4) 0.080(5) 0.114(6) 0.033(4) 0.005(3) -0.019(3)
C4 0.074(5) 0.082(5) 0.158(8) -0.001(6) -0.010(5) 0.028(4)
C2 0.093(6) 0.075(5) 0.125(7) 0.033(5) -0.026(5) -0.010(4)
C19 0.061(4) 0.091(5) 0.103(5) 0.000(4) 0.029(4) 0.004(3)
C1 0.077(4) 0.083(5) 0.087(5) 0.015(4) 0.001(4) -0.016(4)
C114 0.038(3) 0.081(5) 0.102(5) 0.025(4) 0.013(3) -0.002(3)
C34 0.069(4) 0.081(5) 0.112(5) 0.039(4) 0.021(4) 0.015(3)
C22 0.080(5) 0.109(6) 0.103(6) -0.030(5) -0.029(4) 0.047(4)
C21 0.066(5) 0.137(8) 0.116(7) -0.028(6) -0.002(4) 0.036(5)
C20 0.065(4) 0.114(6) 0.135(7) 0.001(6) 0.041(4) 0.012(4)
C12 0.079(5) 0.076(5) 0.178(9) 0.010(6) 0.008(5) 0.021(4)
C43 0.044(4) 0.123(7) 0.159(8) 0.026(7) 0.010(4) 0.012(4)
C24 0.134(8) 0.134(7) 0.103(6) 0.039(6) 0.021(5) 0.090(6)
C28 0.105(7) 0.090(6) 0.157(9) -0.023(6) -0.015(7) -0.023(5)
C27 0.154(9) 0.123(8) 0.069(5) 0.000(5) -0.011(5) -0.049(7)
C16 0.084(6) 0.147(9) 0.277(14) -0.074(9) 0.092(7) -0.010(6)
C30 0.182(12) 0.122(9) 0.60(3) 0.070(14) 0.284(17) 0.064(8)
C37 0.081(5) 0.100(6) 0.073(4) 0.014(4) 0.014(4) 0.003(4)
N13 0.089(5) 0.146(7) 0.195(9) 0.056(6) 0.042(5) 0.014(5)
C38 0.075(5) 0.195(10) 0.108(6) 0.019(7) 0.012(4) -0.029(6)
Ni1 0.0377(3) 0.0548(4) 0.0741(5) -0.0079(4) 0.0054(3) -0.0045(3)
B4 0.035(3) 0.050(3) 0.055(3) 0.009(3) 0.005(2) 0.005(2)
Ni2 0.0519(4) 0.0508(4) 0.0624(4) 0.0068(4) 0.0114(3) 0.0089(3)
B3 0.039(3) 0.040(3) 0.055(3) 0.004(3) 0.002(2) -0.001(2)
N7 0.044(2) 0.068(3) 0.083(3) -0.022(3) -0.007(2) 0.009(2)
B2 0.040(3) 0.051(3) 0.048(3) -0.005(3) 0.003(2) -0.006(2)
B1 0.040(3) 0.050(3) 0.053(3) 0.002(3) 0.013(2) -0.001(2)

loop_
_atom_type_symbol
_atom_type_description
_atom_type_scat_dispersion_real
_atom_type_scat_dispersion_imag
_atom_type_scat_source
C C 0.0030 0.0020 'International Tables Vol C Tables 4.2.6.8 and 6.1.1.4'
H H 0.0000 0.0000 'International Tables Vol C Tables 4.2.6.8 and 6.1.1.4'
B B 0.0010 0.0010 'International Tables Vol C Tables 4.2.6.8 and 6.1.1.4'
N N 0.0060 0.0030 'International Tables Vol C Tables 4.2.6.8 and 6.1.1.4'
Ni Ni 0.3390 1.1120 'International Tables Vol C Tables 4.2.6.8 and 6.1.1.4'

loop_
_geom_angle_atom_site_label_1
_geom_angle_atom_site_label_2
_geom_angle_atom_site_label_3
_geom_angle
_geom_angle_site_symmetry_1
_geom_angle_site_symmetry_3
_geom_angle_publ_flag
C15 N5 Ni1 177.9(6) . . ?
C6 N2 C7 114.8(5) . . ?
C6 N2 C9 112.1(5) . . ?
C7 N2 C9 107.6(5) . . ?
C6 N2 Ni1 102.1(4) . . ?
C7 N2 Ni1 104.2(4) . . ?
C9 N2 Ni1 115.9(3) . . ?
C30 N9 C29 113.4(8) . . ?
C30 N9 C26 114.3(10) . . ?
C29 N9 C26 101.5(5) . . ?
C30 N9 Ni2 110.3(6) . . ?
C29 N9 Ni2 106.2(4) . . ?
C26 N9 Ni2 110.5(4) . . ?
C13 N4 Ni1 166.6(4) . . ?
C17 N6 Ni1 161.2(6) . . ?
C31 N10 Ni2 173.3(5) . . ?
C35 N12 Ni2 176.3(5) . . ?
C8 N3 C12 105.0(5) . . ?
C8 N3 C11 106.2(5) . . ?
C12 N3 C11 111.6(6) . . ?
C8 N3 Ni1 106.4(4) . . ?
C12 N3 Ni1 112.6(5) . . ?
C11 N3 Ni1 114.2(4) . . ?
C27 N8 C24 101.9(8) . . ?
C27 N8 C25 111.4(6) . . ?
C24 N8 C25 111.3(6) . . ?
C27 N8 Ni2 112.9(5) . . ?
C24 N8 Ni2 106.0(4) . . ?
C25 N8 Ni2 112.8(3) . . ?
C5 N1 C1 118.4(6) . . ?
C5 N1 Ni1 110.1(5) . . ?
C1 N1 Ni1 130.7(5) . . ?
C33 N11 Ni2 175.9(5) . . ?
N3 C8 C7 107.4(5) . . ?
N3 C8 H8A 110.2 . . ?
C7 C8 H8A 110.2 . . ?
N3 C8 H8B 110.2 . . ?
C7 C8 H8B 110.2 . . ?
H8A C8 H8B 108.5 . . ?
C28 C29 N9 117.2(6) . . ?
C28 C29 H29A 108.0 . . ?
N9 C29 H29A 108.0 . . ?
C28 C29 H29B 108.0 . . ?
N9 C29 H29B 108.0 . . ?
H29A C29 H29B 107.2 . . ?
C10 C9 N2 115.6(5) . . ?
C10 C9 H9A 108.4 . . ?
N2 C9 H9A 108.4 . . ?
C10 C9 H9B 108.4 . . ?
N2 C9 H9B 108.4 . . ?
H9A C9 H9B 107.4 . . ?
N2 C6 C5 117.3(5) . . ?
N2 C6 H6A 108.0 . . ?
C5 C6 H6A 108.0 . . ?
N2 C6 H6B 108.0 . . ?
C5 C6 H6B 108.0 . . ?
H6A C6 H6B 107.2 . . ?
N4 C13 C14 178.9(6) . . ?
C97 C98 C93 117.9(5) . . ?
C97 C98 B3 119.0(5) . . ?
C93 C98 B3 122.1(4) . . ?
C10 C11 N3 119.4(6) . . ?
C10 C11 H11A 107.5 . . ?
N3 C11 H11A 107.5 . . ?
C10 C11 H11B 107.5 . . ?
N3 C11 H11B 107.5 . . ?
H11A C11 H11B 107.0 . . ?
C91 C92 C87 118.2(5) . . ?
C91 C92 B3 117.8(4) . . ?
C87 C92 B3 123.4(4) . . ?
C51 C56 C55 110.4(5) . . ?
C51 C56 B1 119.6(5) . . ?
C55 C56 B1 129.8(5) . . ?
C63 C68 C67 116.8(5) . . ?
C63 C68 B2 118.6(5) . . ?
C67 C68 B2 124.2(4) . . ?
C81 C86 C85 111.9(5) . . ?
C81 C86 B2 118.3(4) . . ?
C85 C86 B2 129.6(4) . . ?
C123 C128 C127 108.2(5) . . ?
C123 C128 B4 122.3(4) . . ?
C127 C128 B4 129.2(4) . . ?
C25 C26 N9 104.5(5) . . ?
C25 C26 H26A 110.8 . . ?
N9 C26 H26A 110.8 . . ?
C25 C26 H26B 110.8 . . ?
N9 C26 H26B 110.8 . . ?
H26A C26 H26B 108.9 . . ?
N2 C7 C8 113.8(5) . . ?
N2 C7 H7A 108.8 . . ?
C8 C7 H7A 108.8 . . ?
N2 C7 H7B 108.8 . . ?
C8 C7 H7B 108.8 . . ?
H7A C7 H7B 107.7 . . ?
C26 C25 N8 111.3(5) . . ?
C26 C25 H25A 109.4 . . ?
N8 C25 H25A 109.4 . . ?
C26 C25 H25B 109.4 . . ?
N8 C25 H25B 109.4 . . ?
H25A C25 H25B 108.0 . . ?
C84 C85 C86 128.1(5) . . ?
C84 C85 H85 116.0 . . ?
C86 C85 H85 116.0 . . ?
C66 C67 C68 124.0(6) . . ?
C66 C67 H67 118.0 . . ?
C68 C67 H67 118.0 . . ?
C103 C104 C99 111.7(5) . . ?
C103 C104 B3 120.6(4) . . ?
C99 C104 B3 127.4(4) . . ?
C83 C82 C81 125.0(5) . . ?
C83 C82 H82 117.5 . . ?
C81 C82 H82 117.5 . . ?
C88 C87 C92 123.9(5) . . ?
C88 C87 H87 118.0 . . ?
C92 C87 H87 118.0 . . ?
C86 C81 C82 121.1(5) . . ?
C86 C81 H81 119.4 . . ?
C82 C81 H81 119.4 . . ?
C75 C80 C79 112.4(5) . . ?
C75 C80 B2 120.0(5) . . ?
C79 C80 B2 127.5(5) . . ?
C56 C51 C52 121.8(5) . . ?
C56 C51 H51 119.1 . . ?
C52 C51 H51 119.1 . . ?
C49 C50 C45 112.2(5) . . ?
C49 C50 B1 122.8(5) . . ?
C45 C50 B1 124.7(4) . . ?
C46 C45 C50 126.8(6) . . ?
C46 C45 H45 116.6 . . ?
C50 C45 H45 116.6 . . ?
C101 C102 C103 125.4(5) . . ?
C101 C102 H102 117.3 . . ?
C103 C102 H102 117.3 . . ?
C104 C103 C102 121.0(5) . . ?
C104 C103 H103 119.5 . . ?
C102 C103 H103 119.5 . . ?
C80 C79 C78 126.5(6) . . ?
C80 C79 H79 116.8 . . ?
C78 C79 H79 116.8 . . ?
C105 C110 C109 112.7(5) . . ?
C105 C110 B3 122.3(5) . . ?
C109 C110 B3 124.7(4) . . ?
C108 C109 C110 127.4(5) . . ?
C108 C109 H109 116.3 . . ?
C110 C109 H109 116.3 . . ?
C80 C75 C76 121.1(6) . . ?
C80 C75 H75 119.5 . . ?
C76 C75 H75 119.5 . . ?
C133 C132 C131 116.7(6) . . ?
C133 C132 H132 121.7 . . ?
C131 C132 H132 121.7 . . ?
C132 C133 C134 121.4(6) . . ?
C132 C133 H133 119.3 . . ?
C134 C133 H133 119.3 . . ?
C121 C122 C117 112.4(5) . . ?
C121 C122 B4 123.0(5) . . ?
C117 C122 B4 124.5(4) . . ?
C50 C49 C48 121.2(5) . . ?
C50 C49 H49 119.4 . . ?
C48 C49 H49 119.4 . . ?
C132 C131 C130 124.4(5) . . ?
C132 C131 H131 117.8 . . ?
C130 C131 H131 117.8 . . ?
C94 C93 C98 122.8(6) . . ?
C94 C93 H93 118.6 . . ?
C98 C93 H93 118.6 . . ?
C56 C55 C54 128.4(5) . . ?
C56 C55 H55 115.8 . . ?
C54 C55 H55 115.8 . . ?
C13 C14 H14A 109.5 . . ?
C13 C14 H14B 109.5 . . ?
H14A C14 H14B 109.5 . . ?
C13 C14 H14C 109.5 . . ?
H14A C14 H14C 109.5 . . ?
H14B C14 H14C 109.5 . . ?
C128 C123 C124 125.1(5) . . ?
C128 C123 H123 117.4 . . ?
C124 C123 H123 117.4 . . ?
C93 C94 C95 116.1(6) . . ?
C93 C94 H94 121.9 . . ?
C95 C94 H94 121.9 . . ?
C47 C48 C49 125.1(6) . . ?
C47 C48 H48 117.5 . . ?
C49 C48 H48 117.5 . . ?
C90 C91 C92 118.4(5) . . ?
C90 C91 H91 120.8 . . ?
C92 C91 H91 120.8 . . ?
C125 C124 C123 123.8(5) . . ?
C125 C124 H124 118.1 . . ?
C123 C124 H124 118.1 . . ?
C119 C120 C121 124.3(6) . . ?
C119 C120 H120 117.9 . . ?
C121 C120 H120 117.9 . . ?
C57 C62 C61 117.6(5) . . ?
C57 C62 B1 117.3(5) . . ?
C61 C62 B1 124.6(5) . . ?
C89 C88 C87 116.1(6) . . ?
C89 C88 H88 122.0 . . ?
C87 C88 H88 122.0 . . ?
N10 C31 C32 177.8(7) . . ?
C122 C121 C120 121.1(6) . . ?
C122 C121 H121 119.4 . . ?
C120 C121 H121 119.4 . . ?
C44 C39 C40 118.1(5) . . ?
C44 C39 B1 118.7(5) . . ?
C40 C39 B1 122.9(5) . . ?
C110 C105 C106 120.7(7) . . ?
C110 C105 H105 119.7 . . ?
C106 C105 H105 119.7 . . ?
N5 C15 C16 178.2(11) . . ?
C129 C130 C131 117.8(6) . . ?
C129 C130 H130 121.1 . . ?
C131 C130 H130 121.1 . . ?
C128 C127 C126 127.7(5) . . ?
C128 C127 H127 116.2 . . ?
C126 C127 H127 116.2 . . ?
C104 C99 C100 127.0(5) . . ?
C104 C99 H99 116.5 . . ?
C100 C99 H99 116.5 . . ?
N6 C17 C18 179.2(8) . . ?
C91 C90 C89 121.5(5) . . ?
C91 C90 H90 119.2 . . ?
C89 C90 H90 119.2 . . ?
C31 C32 H32A 109.5 . . ?
C31 C32 H32B 109.5 . . ?
H32A C32 H32B 109.5 . . ?
C31 C32 H32C 109.5 . . ?
H32A C32 H32C 109.5 . . ?
H32B C32 H32C 109.5 . . ?
C129 C134 C133 119.4(4) . . ?
C129 C134 B4 118.4(5) . . ?
C133 C134 B4 121.5(5) . . ?
C130 C129 C134 120.3(6) . . ?
C130 C129 H129 119.8 . . ?
C134 C129 H129 119.8 . . ?
C125 C126 C127 122.3(5) . . ?
C125 C126 H126 118.8 . . ?
C127 C126 H126 118.8 . . ?
C118 C117 C122 126.2(5) . . ?
C118 C117 H117 116.9 . . ?
C122 C117 H117 116.9 . . ?
C119 C118 C117 119.0(6) . . ?
C119 C118 H118 120.5 . . ?
C117 C118 H118 120.5 . . ?
C126 C125 C124 112.9(6) . . ?
C126 C125 H125 123.6 . . ?
C124 C125 H125 123.6 . . ?
C69 C74 C73 118.4(5) . . ?
C69 C74 B2 118.5(5) . . ?
C73 C74 B2 122.7(4) . . ?
C100 C101 C102 117.3(6) . . ?
C100 C101 H101 121.4 . . ?
C102 C101 H101 121.4 . . ?
C66 C65 C64 121.6(5) . . ?
C66 C65 H65 119.2 . . ?
C64 C65 H65 119.2 . . ?
C41 C40 C39 122.8(7) . . ?
C41 C40 H40 118.6 . . ?
C39 C40 H40 118.6 . . ?
N1 C5 C4 118.4(8) . . ?
N1 C5 C6 115.9(6) . . ?
C4 C5 C6 125.5(8) . . ?
C83 C84 C85 118.0(5) . . ?
C83 C84 H84 121.0 . . ?
C85 C84 H84 121.0 . . ?
N12 C35 C36 177.1(6) . . ?
C78 C77 C76 117.3(6) . . ?
C78 C77 H77 121.3 . . ?
C76 C77 H77 121.3 . . ?
C107 C106 C105 124.8(6) . . ?
C107 C106 H106 117.6 . . ?
C105 C106 H106 117.6 . . ?
C65 C66 C67 116.6(6) . . ?
C65 C66 H66 121.7 . . ?
C67 C66 H66 121.7 . . ?
C88 C89 C90 121.8(5) . . ?
C88 C89 H89 119.1 . . ?
C90 C89 H89 119.1 . . ?
C35 C36 H36A 109.5 . . ?
C35 C36 H36B 109.5 . . ?
H36A C36 H36B 109.5 . . ?
C35 C36 H36C 109.5 . . ?
H36A C36 H36C 109.5 . . ?
H36B C36 H36C 109.5 . . ?
C115 C116 C111 115.5(5) . . ?
C115 C116 B4 117.6(5) . . ?
C111 C116 B4 126.9(5) . . ?
C118 C119 C120 116.9(6) . . ?
C118 C119 H119 121.5 . . ?
C120 C119 H119 121.5 . . ?
C77 C78 C79 117.7(6) . . ?
C77 C78 H78 121.2 . . ?
C79 C78 H78 121.2 . . ?
C53 C54 C55 118.1(6) . . ?
C53 C54 H54 120.9 . . ?
C55 C54 H54 120.9 . . ?
C70 C69 C74 118.9(6) . . ?
C70 C69 H69 120.5 . . ?
C74 C69 H69 120.5 . . ?
C63 C64 C65 121.0(6) . . ?
C63 C64 H64 119.5 . . ?
C65 C64 H64 119.5 . . ?
C60 C59 C58 122.0(6) . . ?
C60 C59 H59 119.0 . . ?
C58 C59 H59 119.0 . . ?
C108 C107 C106 117.4(6) . . ?
C108 C107 H107 121.3 . . ?
C106 C107 H107 121.3 . . ?
C116 C115 C114 119.8(6) . . ?
C116 C115 H115 120.1 . . ?
C114 C115 H115 120.1 . . ?
C72 C73 C74 123.4(6) . . ?
C72 C73 H73 118.3 . . ?
C74 C73 H73 118.3 . . ?
C40 C41 C42 117.3(8) . . ?
C40 C41 H41 121.4 . . ?
C42 C41 H41 121.4 . . ?
C62 C57 C58 119.3(6) . . ?
C62 C57 H57 120.4 . . ?
C58 C57 H57 120.4 . . ?
C68 C63 C64 119.9(5) . . ?
C68 C63 H63 120.0 . . ?
C64 C63 H63 120.0 . . ?
C77 C76 C75 125.1(6) . . ?
C77 C76 H76 117.5 . . ?
C75 C76 H76 117.5 . . ?
C53 C52 C51 125.1(6) . . ?
C53 C52 H52 117.4 . . ?
C51 C52 H52 117.4 . . ?
C59 C60 C61 116.1(7) . . ?
C59 C60 H60 122.0 . . ?
C61 C60 H60 122.0 . . ?
C107 C108 C109 117.0(7) . . ?
C107 C108 H108 121.5 . . ?
C109 C108 H108 121.5 . . ?
C112 C111 C116 125.6(6) . . ?
C112 C111 H111 117.2 . . ?
C116 C111 H111 117.2 . . ?
C101 C100 C99 117.4(6) . . ?
C101 C100 H100 121.3 . . ?
C99 C100 H100 121.3 . . ?
C84 C83 C82 116.0(5) . . ?
C84 C83 H83 122.0 . . ?
C82 C83 H83 122.0 . . ?
C46 C47 C48 116.0(6) . . ?
C46 C47 H47 122.0 . . ?
C48 C47 H47 122.0 . . ?
C60 C61 C62 124.0(6) . . ?
C60 C61 H61 118.0 . . ?
C62 C61 H61 118.0 . . ?
C94 C95 C96 122.8(6) . . ?
C94 C95 H95 118.6 . . ?
C96 C95 H95 118.6 . . ?
N11 C33 C34 178.2(7) . . ?
C72 C71 C70 122.8(6) . . ?
C72 C71 H71 118.6 . . ?
C70 C71 H71 118.6 . . ?
C57 C58 C59 121.1(6) . . ?
C57 C58 H58 119.4 . . ?
C59 C58 H58 119.4 . . ?
C17 C18 H18A 109.5 . . ?
C17 C18 H18B 109.5 . . ?
H18A C18 H18B 109.5 . . ?
C17 C18 H18C 109.5 . . ?
H18A C18 H18C 109.5 . . ?
H18B C18 H18C 109.5 . . ?
C54 C53 C52 116.0(6) . . ?
C54 C53 H53 122.0 . . ?
C52 C53 H53 122.0 . . ?
C2 C3 C4 120.6(8) . . ?
C2 C3 H3 119.7 . . ?
C4 C3 H3 119.7 . . ?
C43 C44 C39 119.5(7) . . ?
C43 C44 H44 120.3 . . ?
C39 C44 H44 120.3 . . ?
C97 C96 C95 121.1(6) . . ?
C97 C96 H96 119.4 . . ?
C95 C96 H96 119.4 . . ?
C113 C112 C111 116.7(7) . . ?
C113 C112 H112 121.7 . . ?
C111 C112 H112 121.7 . . ?
C11 C10 C9 111.3(6) . . ?
C11 C10 H10A 109.4 . . ?
C9 C10 H10A 109.4 . . ?
C11 C10 H10B 109.4 . . ?
C9 C10 H10B 109.4 . . ?
H10A C10 H10B 108.0 . . ?
C69 C70 C71 120.8(6) . . ?
C69 C70 H70 119.6 . . ?
C71 C70 H70 119.6 . . ?
C47 C46 C45 118.6(6) . . ?
C47 C46 H46 120.7 . . ?
C45 C46 H46 120.7 . . ?
N7 C23 C22 118.2(7) . . ?
N7 C23 C24 120.5(6) . . ?
C22 C23 C24 120.8(6) . . ?
C41 C42 C43 123.1(7) . . ?
C41 C42 H42 118.5 . . ?
C43 C42 H42 118.5 . . ?
C73 C72 C71 115.6(7) . . ?
C73 C72 H72 122.2 . . ?
C71 C72 H72 122.2 . . ?
C96 C97 C98 119.1(6) . . ?
C96 C97 H97 120.5 . . ?
C98 C97 H97 120.5 . . ?
C112 C113 C114 119.8(6) . . ?
C112 C113 H113 120.1 . . ?
C114 C113 H113 120.1 . . ?
C3 C4 C5 120.5(9) . . ?
C3 C4 H4 119.8 . . ?
C5 C4 H4 119.8 . . ?
C1 C2 C3 115.5(9) . . ?
C1 C2 H2 122.2 . . ?
C3 C2 H2 122.2 . . ?
C20 C19 N7 123.2(7) . . ?
C20 C19 H19 118.4 . . ?
N7 C19 H19 118.4 . . ?
C2 C1 N1 126.5(8) . . ?
C2 C1 H1 116.8 . . ?
N1 C1 H1 116.8 . . ?
C115 C114 C113 122.7(6) . . ?
C115 C114 H114 118.6 . . ?
C113 C114 H114 118.6 . . ?
C33 C34 H34A 109.5 . . ?
C33 C34 H34B 109.5 . . ?
H34A C34 H34B 109.5 . . ?
C33 C34 H34C 109.5 . . ?
H34A C34 H34C 109.5 . . ?
H34B C34 H34C 109.5 . . ?
C23 C22 C21 116.3(7) . . ?
C23 C22 H22 121.8 . . ?
C21 C22 H22 121.8 . . ?
C20 C21 C22 126.9(8) . . ?
C20 C21 H21 116.5 . . ?
C22 C21 H21 116.5 . . ?
C21 C20 C19 113.3(8) . . ?
C21 C20 H20 123.3 . . ?
C19 C20 H20 123.3 . . ?
N3 C12 H12A 109.5 . . ?
N3 C12 H12B 109.5 . . ?
H12A C12 H12B 109.5 . . ?
N3 C12 H12C 109.5 . . ?
H12A C12 H12C 109.5 . . ?
H12B C12 H12C 109.5 . . ?
C44 C43 C42 119.3(8) . . ?
C44 C43 H43 120.3 . . ?
C42 C43 H43 120.3 . . ?
N8 C24 C23 111.8(5) . . ?
N8 C24 H24A 109.3 . . ?
C23 C24 H24A 109.3 . . ?
N8 C24 H24B 109.3 . . ?
C23 C24 H24B 109.3 . . ?
H24A C24 H24B 107.9 . . ?
C27 C28 C29 120.1(10) . . ?
C27 C28 H28A 107.3 . . ?
C29 C28 H28A 107.3 . . ?
C27 C28 H28B 107.3 . . ?
C29 C28 H28B 107.3 . . ?
H28A C28 H28B 106.9 . . ?
C28 C27 N8 108.3(9) . . ?
C28 C27 H27A 110.0 . . ?
N8 C27 H27A 110.0 . . ?
C28 C27 H27B 110.0 . . ?
N8 C27 H27B 110.0 . . ?
H27A C27 H27B 108.4 . . ?
C15 C16 H16A 109.5 . . ?
C15 C16 H16B 109.5 . . ?
H16A C16 H16B 109.5 . . ?
C15 C16 H16C 109.5 . . ?
H16A C16 H16C 109.5 . . ?
H16B C16 H16C 109.5 . . ?
N9 C30 H30A 109.5 . . ?
N9 C30 H30B 109.5 . . ?
H30A C30 H30B 109.5 . . ?
N9 C30 H30C 109.5 . . ?
H30A C30 H30C 109.5 . . ?
H30B C30 H30C 109.5 . . ?
N13 C37 C38 178.4(11) . . ?
C37 C38 H38A 109.5 . . ?
C37 C38 H38B 109.5 . . ?
H38A C38 H38B 109.5 . . ?
C37 C38 H38C 109.5 . . ?
H38A C38 H38C 109.5 . . ?
H38B C38 H38C 109.5 . . ?
N1 Ni1 N2 86.6(2) . . ?
N1 Ni1 N5 95.3(2) . . ?
N2 Ni1 N5 177.5(2) . . ?
N1 Ni1 N6 84.46(18) . . ?
N2 Ni1 N6 94.33(19) . . ?
N5 Ni1 N6 87.6(2) . . ?
N1 Ni1 N4 91.76(19) . . ?
N2 Ni1 N4 100.80(18) . . ?
N5 Ni1 N4 77.46(19) . . ?
N6 Ni1 N4 164.2(2) . . ?
N1 Ni1 N3 159.0(2) . . ?
N2 Ni1 N3 72.62(19) . . ?
N5 Ni1 N3 105.6(2) . . ?
N6 Ni1 N3 93.93(19) . . ?
N4 Ni1 N3 95.01(19) . . ?
C134 B4 C116 102.6(4) . . ?
C134 B4 C122 109.5(4) . . ?
C116 B4 C122 111.2(4) . . ?
C134 B4 C128 111.2(4) . . ?
C116 B4 C128 109.2(4) . . ?
C122 B4 C128 112.6(4) . . ?
N7 Ni2 N9 158.2(2) . . ?
N7 Ni2 N10 93.63(19) . . ?
N9 Ni2 N10 88.3(2) . . ?
N7 Ni2 N8 86.1(2) . . ?
N9 Ni2 N8 72.2(2) . . ?
N10 Ni2 N8 88.2(2) . . ?
N7 Ni2 N11 95.0(2) . . ?
N9 Ni2 N11 106.8(2) . . ?
N10 Ni2 N11 88.8(2) . . ?
N8 Ni2 N11 176.8(2) . . ?
N7 Ni2 N12 80.71(18) . . ?
N9 Ni2 N12 100.3(2) . . ?
N10 Ni2 N12 169.3(2) . . ?
N8 Ni2 N12 100.5(2) . . ?
N11 Ni2 N12 82.64(19) . . ?
C98 B3 C92 110.8(4) . . ?
C98 B3 C104 111.1(4) . . ?
C92 B3 C104 104.6(4) . . ?
C98 B3 C110 103.9(4) . . ?
C92 B3 C110 110.1(4) . . ?
C104 B3 C110 116.4(4) . . ?
C23 N7 C19 121.9(6) . . ?
C23 N7 Ni2 110.7(5) . . ?
C19 N7 Ni2 126.8(4) . . ?
C74 B2 C68 109.2(4) . . ?
C74 B2 C80 112.0(4) . . ?
C68 B2 C80 105.5(4) . . ?
C74 B2 C86 103.8(4) . . ?
C68 B2 C86 112.0(4) . . ?
C80 B2 C86 114.4(4) . . ?
C39 B1 C62 109.4(4) . . ?
C39 B1 C56 106.2(4) . . ?
C62 B1 C56 111.1(4) . . ?
C39 B1 C50 110.4(4) . . ?
C62 B1 C50 104.9(4) . . ?
C56 B1 C50 114.8(4) . . ?

loop_
_geom_bond_atom_site_label_1
_geom_bond_atom_site_label_2
_geom_bond_distance
_geom_bond_site_symmetry_2
_geom_bond_publ_flag
N5 C15 1.112(9) . ?
N5 Ni1 2.094(6) . ?
N2 C6 1.438(8) . ?
N2 C7 1.473(7) . ?
N2 C9 1.556(8) . ?
N2 Ni1 2.073(5) . ?
N9 C30 1.392(11) . ?
N9 C29 1.463(8) . ?
N9 C26 1.785(10) . ?
N9 Ni2 2.089(6) . ?
N4 C13 1.183(7) . ?
N4 Ni1 2.152(5) . ?
N6 C17 1.089(6) . ?
N6 Ni1 2.137(5) . ?
N10 C31 1.128(7) . ?
N10 Ni2 2.123(6) . ?
N12 C35 1.164(7) . ?
N12 Ni2 2.170(6) . ?
N3 C8 1.425(7) . ?
N3 C12 1.443(9) . ?
N3 C11 1.561(8) . ?
N3 Ni1 2.157(5) . ?
N8 C27 1.354(9) . ?
N8 C24 1.423(9) . ?
N8 C25 1.550(8) . ?
N8 Ni2 2.150(5) . ?
N1 C5 1.303(8) . ?
N1 C1 1.363(8) . ?
N1 Ni1 2.047(5) . ?
N11 C33 1.172(7) . ?
N11 Ni2 2.153(5) . ?
C8 C7 1.484(9) . ?
C8 H8A 0.9700 . ?
C8 H8B 0.9700 . ?
C29 C28 1.431(11) . ?
C29 H29A 0.9700 . ?
C29 H29B 0.9700 . ?
C9 C10 1.502(10) . ?
C9 H9A 0.9700 . ?
C9 H9B 0.9700 . ?
C6 C5 1.511(10) . ?
C6 H6A 0.9700 . ?
C6 H6B 0.9700 . ?
C13 C14 1.499(8) . ?
C98 C97 1.375(7) . ?
C98 C93 1.399(7) . ?
C98 B3 1.563(7) . ?
C11 C10 1.460(11) . ?
C11 H11A 0.9700 . ?
C11 H11B 0.9700 . ?
C92 C91 1.362(6) . ?
C92 C87 1.397(7) . ?
C92 B3 1.575(7) . ?
C56 C51 1.370(7) . ?
C56 C55 1.439(7) . ?
C56 B1 1.715(8) . ?
C68 C63 1.332(7) . ?
C68 C67 1.410(7) . ?
C68 B2 1.583(7) . ?
C86 C81 1.377(7) . ?
C86 C85 1.454(7) . ?
C86 B2 1.715(8) . ?
C128 C123 1.352(7) . ?
C128 C127 1.388(7) . ?
C128 B4 1.723(8) . ?
C26 C25 1.469(10) . ?
C26 H26A 0.9700 . ?
C26 H26B 0.9700 . ?
C7 H7A 0.9700 . ?
C7 H7B 0.9700 . ?
C25 H25A 0.9700 . ?
C25 H25B 0.9700 . ?
C85 C84 1.438(8) . ?
C85 H85 0.9300 . ?
C67 C66 1.333(8) . ?
C67 H67 0.9300 . ?
C104 C103 1.357(7) . ?
C104 C99 1.461(7) . ?
C104 B3 1.716(8) . ?
C82 C83 1.429(8) . ?
C82 C81 1.446(8) . ?
C82 H82 0.9300 . ?
C87 C88 1.330(7) . ?
C87 H87 0.9300 . ?
C81 H81 0.9300 . ?
C80 C75 1.364(7) . ?
C80 C79 1.472(7) . ?
C80 B2 1.703(7) . ?
C51 C52 1.440(8) . ?
C51 H51 0.9300 . ?
C50 C49 1.378(7) . ?
C50 C45 1.463(7) . ?
C50 B1 1.720(8) . ?
C45 C46 1.446(9) . ?
C45 H45 0.9300 . ?
C102 C101 1.424(9) . ?
C102 C103 1.430(8) . ?
C102 H102 0.9300 . ?
C103 H103 0.9300 . ?
C79 C78 1.476(8) . ?
C79 H79 0.9300 . ?
C110 C105 1.375(8) . ?
C110 C109 1.482(7) . ?
C110 B3 1.717(7) . ?
C109 C108 1.441(8) . ?
C109 H109 0.9300 . ?
C75 C76 1.459(8) . ?
C75 H75 0.9300 . ?
C132 C133 1.344(7) . ?
C132 C131 1.390(9) . ?
C132 H132 0.9300 . ?
C133 C134 1.461(7) . ?
C133 H133 0.9300 . ?
C122 C121 1.390(7) . ?
C122 C117 1.480(7) . ?
C122 B4 1.699(8) . ?
C49 C48 1.438(8) . ?
C49 H49 0.9300 . ?
C131 C130 1.444(9) . ?
C131 H131 0.9300 . ?
C93 C94 1.322(8) . ?
C93 H93 0.9300 . ?
C55 C54 1.451(8) . ?
C55 H55 0.9300 . ?
C14 H14A 0.9600 . ?
C14 H14B 0.9600 . ?
C14 H14C 0.9600 . ?
C123 C124 1.444(8) . ?
C123 H123 0.9300 . ?
C94 C95 1.332(9) . ?
C94 H94 0.9300 . ?
C48 C47 1.430(9) . ?
C48 H48 0.9300 . ?
C91 C90 1.311(8) . ?
C91 H91 0.9300 . ?
C124 C125 1.375(8) . ?
C124 H124 0.9300 . ?
C120 C119 1.436(10) . ?
C120 C121 1.449(9) . ?
C120 H120 0.9300 . ?
C62 C57 1.319(7) . ?
C62 C61 1.393(7) . ?
C62 B1 1.571(7) . ?
C88 C89 1.322(9) . ?
C88 H88 0.9300 . ?
C31 C32 1.419(9) . ?
C121 H121 0.9300 . ?
C39 C44 1.354(8) . ?
C39 C40 1.429(8) . ?
C39 B1 1.569(7) . ?
C105 C106 1.445(10) . ?
C105 H105 0.9300 . ?
C15 C16 1.433(11) . ?
C130 C129 1.340(7) . ?
C130 H130 0.9300 . ?
C127 C126 1.434(7) . ?
C127 H127 0.9300 . ?
C99 C100 1.472(9) . ?
C99 H99 0.9300 . ?
C17 C18 1.405(8) . ?
C90 C89 1.402(9) . ?
C90 H90 0.9300 . ?
C32 H32A 0.9600 . ?
C32 H32B 0.9600 . ?
C32 H32C 0.9600 . ?
C134 C129 1.414(8) . ?
C134 B4 1.583(7) . ?
C129 H129 0.9300 . ?
C126 C125 1.317(8) . ?
C126 H126 0.9300 . ?
C117 C118 1.443(8) . ?
C117 H117 0.9300 . ?
C118 C119 1.357(9) . ?
C118 H118 0.9300 . ?
C125 H125 0.9300 . ?
C74 C69 1.346(7) . ?
C74 C73 1.407(8) . ?
C74 B2 1.554(7) . ?
C101 C100 1.309(9) . ?
C101 H101 0.9300 . ?
C65 C66 1.323(9) . ?
C65 C64 1.373(9) . ?
C65 H65 0.9300 . ?
C40 C41 1.310(9) . ?
C40 H40 0.9300 . ?
C5 C4 1.389(10) . ?
C84 C83 1.369(8) . ?
C84 H84 0.9300 . ?
C35 C36 1.449(8) . ?
C77 C78 1.345(9) . ?
C77 C76 1.413(9) . ?
C77 H77 0.9300 . ?
C106 C107 1.436(11) . ?
C106 H106 0.9300 . ?
C66 H66 0.9300 . ?
C89 H89 0.9300 . ?
C36 H36A 0.9600 . ?
C36 H36B 0.9600 . ?
C36 H36C 0.9600 . ?
C116 C115 1.318(7) . ?
C116 C111 1.388(8) . ?
C116 B4 1.584(7) . ?
C119 H119 0.9300 . ?
C78 H78 0.9300 . ?
C54 C53 1.330(9) . ?
C54 H54 0.9300 . ?
C69 C70 1.316(8) . ?
C69 H69 0.9300 . ?
C64 C63 1.342(7) . ?
C64 H64 0.9300 . ?
C59 C60 1.313(10) . ?
C59 C58 1.363(10) . ?
C59 H59 0.9300 . ?
C107 C108 1.372(10) . ?
C107 H107 0.9300 . ?
C115 C114 1.328(8) . ?
C115 H115 0.9300 . ?
C73 C72 1.320(8) . ?
C73 H73 0.9300 . ?
C41 C42 1.324(12) . ?
C41 H41 0.9300 . ?
C57 C58 1.335(8) . ?
C57 H57 0.9300 . ?
C63 H63 0.9300 . ?
C76 H76 0.9300 . ?
C52 C53 1.410(9) . ?
C52 H52 0.9300 . ?
C60 C61 1.328(8) . ?
C60 H60 0.9300 . ?
C108 H108 0.9300 . ?
C111 C112 1.341(8) . ?
C111 H111 0.9300 . ?
C100 H100 0.9300 . ?
C83 H83 0.9300 . ?
C47 C46 1.361(10) . ?
C47 H47 0.9300 . ?
C61 H61 0.9300 . ?
C95 C96 1.372(10) . ?
C95 H95 0.9300 . ?
C33 C34 1.482(8) . ?
C71 C72 1.334(9) . ?
C71 C70 1.380(10) . ?
C71 H71 0.9300 . ?
C58 H58 0.9300 . ?
C18 H18A 0.9600 . ?
C18 H18B 0.9600 . ?
C18 H18C 0.9600 . ?
C53 H53 0.9300 . ?
C3 C2 1.335(14) . ?
C3 C4 1.388(13) . ?
C3 H3 0.9300 . ?
C44 C43 1.337(9) . ?
C44 H44 0.9300 . ?
C96 C97 1.288(8) . ?
C96 H96 0.9300 . ?
C112 C113 1.289(9) . ?
C112 H112 0.9300 . ?
C10 H10A 0.9700 . ?
C10 H10B 0.9700 . ?
C70 H70 0.9300 . ?
C46 H46 0.9300 . ?
C23 N7 1.324(8) . ?
C23 C22 1.386(9) . ?
C23 C24 1.563(11) . ?
C42 C43 1.398(12) . ?
C42 H42 0.9300 . ?
C72 H72 0.9300 . ?
C97 H97 0.9300 . ?
C113 C114 1.379(9) . ?
C113 H113 0.9300 . ?
C4 H4 0.9300 . ?
C2 C1 1.327(10) . ?
C2 H2 0.9300 . ?
C19 C20 1.342(9) . ?
C19 N7 1.420(9) . ?
C19 H19 0.9300 . ?
C1 H1 0.9300 . ?
C114 H114 0.9300 . ?
C34 H34A 0.9600 . ?
C34 H34B 0.9600 . ?
C34 H34C 0.9600 . ?
C22 C21 1.431(12) . ?
C22 H22 0.9300 . ?
C21 C20 1.337(11) . ?
C21 H21 0.9300 . ?
C20 H20 0.9300 . ?
C12 H12A 0.9600 . ?
C12 H12B 0.9600 . ?
C12 H12C 0.9600 . ?
C43 H43 0.9300 . ?
C24 H24A 0.9700 . ?
C24 H24B 0.9700 . ?
C28 C27 1.342(13) . ?
C28 H28A 0.9700 . ?
C28 H28B 0.9700 . ?
C27 H27A 0.9700 . ?
C27 H27B 0.9700 . ?
C16 H16A 0.9600 . ?
C16 H16B 0.9600 . ?
C16 H16C 0.9600 . ?
C30 H30A 0.9600 . ?
C30 H30B 0.9600 . ?
C30 H30C 0.9600 . ?
C37 N13 1.057(9) . ?
C37 C38 1.332(11) . ?
C38 H38A 0.9600 . ?
C38 H38B 0.9600 . ?
C38 H38C 0.9600 . ?
Ni2 N7 1.981(5) . ?

loop_
_geom_torsion_atom_site_label_1
_geom_torsion_atom_site_label_2
_geom_torsion_atom_site_label_3
_geom_torsion_atom_site_label_4
_geom_torsion
_geom_torsion_site_symmetry_1
_geom_torsion_site_symmetry_2
_geom_torsion_site_symmetry_3
_geom_torsion_site_symmetry_4
_geom_torsion_publ_flag
C12 N3 C8 C7 -160.0(6) . . . . ?
C11 N3 C8 C7 81.6(6) . . . . ?
Ni1 N3 C8 C7 -40.4(6) . . . . ?
C30 N9 C29 C28 -169.3(11) . . . . ?
C26 N9 C29 C28 -46.2(9) . . . . ?
Ni2 N9 C29 C28 69.4(9) . . . . ?
C6 N2 C9 C10 168.8(6) . . . . ?
C7 N2 C9 C10 41.6(7) . . . . ?
Ni1 N2 C9 C10 -74.6(6) . . . . ?
C7 N2 C6 C5 -140.9(7) . . . . ?
C9 N2 C6 C5 95.9(8) . . . . ?
Ni1 N2 C6 C5 -28.8(7) . . . . ?
C8 N3 C11 C10 -48.6(8) . . . . ?
C12 N3 C11 C10 -162.5(7) . . . . ?
Ni1 N3 C11 C10 68.3(7) . . . . ?
C30 N9 C26 C25 -159.9(7) . . . . ?
C29 N9 C26 C25 77.6(7) . . . . ?
Ni2 N9 C26 C25 -34.8(6) . . . . ?
C6 N2 C7 C8 151.8(6) . . . . ?
C9 N2 C7 C8 -82.7(6) . . . . ?
Ni1 N2 C7 C8 40.9(6) . . . . ?
N3 C8 C7 N2 0.6(8) . . . . ?
N9 C26 C25 N8 -3.4(7) . . . . ?
C27 N8 C25 C26 -87.9(8) . . . . ?
C24 N8 C25 C26 159.2(7) . . . . ?
Ni2 N8 C25 C26 40.2(7) . . . . ?
C81 C86 C85 C84 1.6(8) . . . . ?
B2 C86 C85 C84 -172.4(5) . . . . ?
C63 C68 C67 C66 2.4(9) . . . . ?
B2 C68 C67 C66 174.5(6) . . . . ?
C91 C92 C87 C88 0.0(9) . . . . ?
B3 C92 C87 C88 -171.1(6) . . . . ?
C85 C86 C81 C82 -2.1(7) . . . . ?
B2 C86 C81 C82 172.7(5) . . . . ?
C83 C82 C81 C86 1.2(9) . . . . ?
C55 C56 C51 C52 -1.2(7) . . . . ?
B1 C56 C51 C52 -177.3(5) . . . . ?
C49 C50 C45 C46 0.3(9) . . . . ?
B1 C50 C45 C46 174.7(6) . . . . ?
C99 C104 C103 C102 -3.5(7) . . . . ?
B3 C104 C103 C102 -178.4(4) . . . . ?
C101 C102 C103 C104 2.0(9) . . . . ?
C75 C80 C79 C78 -1.1(7) . . . . ?
B2 C80 C79 C78 -176.5(5) . . . . ?
C105 C110 C109 C108 1.1(8) . . . . ?
B3 C110 C109 C108 174.7(5) . . . . ?
C79 C80 C75 C76 0.8(7) . . . . ?
B2 C80 C75 C76 176.6(4) . . . . ?
C131 C132 C133 C134 0.0(8) . . . . ?
C45 C50 C49 C48 0.2(8) . . . . ?
B1 C50 C49 C48 -174.4(5) . . . . ?
C133 C132 C131 C130 0.9(9) . . . . ?
C97 C98 C93 C94 0.4(9) . . . . ?
B3 C98 C93 C94 -168.4(6) . . . . ?
C51 C56 C55 C54 1.6(8) . . . . ?
B1 C56 C55 C54 177.2(5) . . . . ?
C127 C128 C123 C124 0.7(8) . . . . ?
B4 C128 C123 C124 -173.4(5) . . . . ?
C98 C93 C94 C95 0.6(9) . . . . ?
C50 C49 C48 C47 -1.0(10) . . . . ?
C87 C92 C91 C90 -0.1(9) . . . . ?
B3 C92 C91 C90 171.5(5) . . . . ?
C128 C123 C124 C125 -1.1(10) . . . . ?
C92 C87 C88 C89 0.9(10) . . . . ?
C117 C122 C121 C120 1.7(7) . . . . ?
B4 C122 C121 C120 -178.3(5) . . . . ?
C119 C120 C121 C122 0.5(9) . . . . ?
C109 C110 C105 C106 -1.9(9) . . . . ?
B3 C110 C105 C106 -175.7(6) . . . . ?
C132 C131 C130 C129 -0.7(9) . . . . ?
C123 C128 C127 C126 -0.8(8) . . . . ?
B4 C128 C127 C126 172.8(5) . . . . ?
C103 C104 C99 C100 1.7(9) . . . . ?
B3 C104 C99 C100 176.2(6) . . . . ?
C92 C91 C90 C89 -0.6(10) . . . . ?
C132 C133 C134 C129 -1.0(8) . . . . ?
C132 C133 C134 B4 169.1(5) . . . . ?
C131 C130 C129 C134 -0.4(9) . . . . ?
C133 C134 C129 C130 1.2(8) . . . . ?
B4 C134 C129 C130 -169.3(5) . . . . ?
C128 C127 C126 C125 1.3(10) . . . . ?
C121 C122 C117 C118 -1.9(7) . . . . ?
B4 C122 C117 C118 178.1(4) . . . . ?
C122 C117 C118 C119 -0.3(7) . . . . ?
C127 C126 C125 C124 -1.4(9) . . . . ?
C123 C124 C125 C126 1.4(10) . . . . ?
C103 C102 C101 C100 2.1(10) . . . . ?
C44 C39 C40 C41 -1.3(10) . . . . ?
B1 C39 C40 C41 -174.5(6) . . . . ?
C1 N1 C5 C4 -1.5(9) . . . . ?
Ni1 N1 C5 C4 169.4(5) . . . . ?
C1 N1 C5 C6 174.0(6) . . . . ?
Ni1 N1 C5 C6 -15.2(7) . . . . ?
N2 C6 C5 N1 32.4(10) . . . . ?
N2 C6 C5 C4 -152.6(7) . . . . ?
C86 C85 C84 C83 0.0(9) . . . . ?
C110 C105 C106 C107 0.7(12) . . . . ?
C64 C65 C66 C67 -0.5(11) . . . . ?
C68 C67 C66 C65 -0.9(10) . . . . ?
C87 C88 C89 C90 -1.7(10) . . . . ?
C91 C90 C89 C88 1.6(11) . . . . ?
C117 C118 C119 C120 2.6(8) . . . . ?
C121 C120 C119 C118 -2.8(9) . . . . ?
C76 C77 C78 C79 0.4(9) . . . . ?
C80 C79 C78 C77 0.5(9) . . . . ?
C56 C55 C54 C53 -0.3(9) . . . . ?
C73 C74 C69 C70 1.1(9) . . . . ?
B2 C74 C69 C70 -172.2(6) . . . . ?
C66 C65 C64 C63 0.3(11) . . . . ?
C105 C106 C107 C108 1.6(12) . . . . ?
C111 C116 C115 C114 0.1(8) . . . . ?
B4 C116 C115 C114 179.1(5) . . . . ?
C69 C74 C73 C72 0.5(10) . . . . ?
B2 C74 C73 C72 173.5(6) . . . . ?
C39 C40 C41 C42 1.6(12) . . . . ?
C61 C62 C57 C58 2.1(9) . . . . ?
B1 C62 C57 C58 174.5(6) . . . . ?
C67 C68 C63 C64 -2.5(8) . . . . ?
B2 C68 C63 C64 -175.0(5) . . . . ?
C65 C64 C63 C68 1.3(10) . . . . ?
C78 C77 C76 C75 -0.7(9) . . . . ?
C80 C75 C76 C77 0.0(9) . . . . ?
C56 C51 C52 C53 -0.3(9) . . . . ?
C58 C59 C60 C61 0.3(11) . . . . ?
C106 C107 C108 C109 -2.4(9) . . . . ?
C110 C109 C108 C107 1.2(9) . . . . ?
C115 C116 C111 C112 0.0(10) . . . . ?
B4 C116 C111 C112 -179.0(6) . . . . ?
C102 C101 C100 C99 -3.7(10) . . . . ?
C104 C99 C100 C101 2.1(11) . . . . ?
C85 C84 C83 C82 -1.0(8) . . . . ?
C81 C82 C83 C84 0.5(9) . . . . ?
C49 C48 C47 C46 1.3(11) . . . . ?
C59 C60 C61 C62 1.3(11) . . . . ?
C57 C62 C61 C60 -2.6(10) . . . . ?
B1 C62 C61 C60 -174.4(6) . . . . ?
C93 C94 C95 C96 -2.6(10) . . . . ?
C62 C57 C58 C59 -0.6(11) . . . . ?
C60 C59 C58 C57 -0.7(12) . . . . ?
C55 C54 C53 C52 -1.2(9) . . . . ?
C51 C52 C53 C54 1.6(10) . . . . ?
C40 C39 C44 C43 0.8(10) . . . . ?
B1 C39 C44 C43 174.3(7) . . . . ?
C94 C95 C96 C97 3.8(12) . . . . ?
C116 C111 C112 C113 0.6(12) . . . . ?
N3 C11 C10 C9 -43.6(9) . . . . ?
N2 C9 C10 C11 43.8(8) . . . . ?
C74 C69 C70 C71 -2.1(10) . . . . ?
C72 C71 C70 C69 1.7(12) . . . . ?
C48 C47 C46 C45 -0.8(10) . . . . ?
C50 C45 C46 C47 0.1(11) . . . . ?
C40 C41 C42 C43 -1.6(14) . . . . ?
C74 C73 C72 C71 -1.0(11) . . . . ?
C70 C71 C72 C73 -0.1(12) . . . . ?
C95 C96 C97 C98 -2.6(11) . . . . ?
C93 C98 C97 C96 0.6(9) . . . . ?
B3 C98 C97 C96 169.8(6) . . . . ?
C111 C112 C113 C114 -1.1(11) . . . . ?
C2 C3 C4 C5 2.0(13) . . . . ?
N1 C5 C4 C3 0.0(11) . . . . ?
C6 C5 C4 C3 -175.0(8) . . . . ?
C4 C3 C2 C1 -2.2(13) . . . . ?
C3 C2 C1 N1 0.6(12) . . . . ?
C5 N1 C1 C2 1.3(10) . . . . ?
Ni1 N1 C1 C2 -167.4(6) . . . . ?
C116 C115 C114 C113 -0.6(10) . . . . ?
C112 C113 C114 C115 1.2(11) . . . . ?
N7 C23 C22 C21 -1.6(11) . . . . ?
C24 C23 C22 C21 -173.0(8) . . . . ?
C23 C22 C21 C20 -0.2(13) . . . . ?
C22 C21 C20 C19 0.7(13) . . . . ?
N7 C19 C20 C21 0.5(12) . . . . ?
C39 C44 C43 C42 -0.7(12) . . . . ?
C41 C42 C43 C44 1.1(14) . . . . ?
C27 N8 C24 C23 97.0(8) . . . . ?
C25 N8 C24 C23 -144.2(7) . . . . ?
Ni2 N8 C24 C23 -21.3(9) . . . . ?
N7 C23 C24 N8 25.8(12) . . . . ?
C22 C23 C24 N8 -163.0(7) . . . . ?
N9 C29 C28 C27 -48.8(12) . . . . ?
C29 C28 C27 N8 48.0(11) . . . . ?
C24 N8 C27 C28 170.8(8) . . . . ?
C25 N8 C27 C28 52.1(9) . . . . ?
Ni2 N8 C27 C28 -75.9(8) . . . . ?
C129 C134 B4 C116 85.1(6) . . . . ?
C133 C134 B4 C116 -85.1(6) . . . . ?
C129 C134 B4 C122 -156.6(5) . . . . ?
C133 C134 B4 C122 33.1(6) . . . . ?
C129 C134 B4 C128 -31.5(6) . . . . ?
C133 C134 B4 C128 158.2(4) . . . . ?
C115 C116 B4 C134 154.7(5) . . . . ?
C111 C116 B4 C134 -26.4(7) . . . . ?
C115 C116 B4 C122 37.7(6) . . . . ?
C111 C116 B4 C122 -143.4(5) . . . . ?
C115 C116 B4 C128 -87.3(6) . . . . ?
C111 C116 B4 C128 91.7(6) . . . . ?
C121 C122 B4 C134 111.9(5) . . . . ?
C117 C122 B4 C134 -68.1(6) . . . . ?
C121 C122 B4 C116 -135.5(5) . . . . ?
C117 C122 B4 C116 44.6(6) . . . . ?
C121 C122 B4 C128 -12.4(6) . . . . ?
C117 C122 B4 C128 167.6(4) . . . . ?
C123 C128 B4 C134 -52.8(7) . . . . ?
C127 C128 B4 C134 134.5(5) . . . . ?
C123 C128 B4 C116 -165.3(5) . . . . ?
C127 C128 B4 C116 21.9(7) . . . . ?
C123 C128 B4 C122 70.6(6) . . . . ?
C127 C128 B4 C122 -102.2(6) . . . . ?
C97 C98 B3 C92 152.4(5) . . . . ?
C93 C98 B3 C92 -39.0(7) . . . . ?
C97 C98 B3 C104 36.5(7) . . . . ?
C93 C98 B3 C104 -154.8(5) . . . . ?
C97 C98 B3 C110 -89.4(6) . . . . ?
C93 C98 B3 C110 79.3(6) . . . . ?
C91 C92 B3 C98 153.1(5) . . . . ?
C87 C92 B3 C98 -35.8(7) . . . . ?
C91 C92 B3 C104 -87.2(5) . . . . ?
C87 C92 B3 C104 83.9(6) . . . . ?
C91 C92 B3 C110 38.7(6) . . . . ?
C87 C92 B3 C110 -150.2(5) . . . . ?
C103 C104 B3 C98 -156.5(5) . . . . ?
C99 C104 B3 C98 29.5(7) . . . . ?
C103 C104 B3 C92 83.9(5) . . . . ?
C99 C104 B3 C92 -90.1(6) . . . . ?
C103 C104 B3 C110 -37.9(6) . . . . ?
C99 C104 B3 C110 148.1(5) . . . . ?
C105 C110 B3 C98 99.5(6) . . . . ?
C109 C110 B3 C98 -73.5(6) . . . . ?
C105 C110 B3 C92 -141.8(5) . . . . ?
C109 C110 B3 C92 45.2(6) . . . . ?
C105 C110 B3 C104 -23.0(7) . . . . ?
C109 C110 B3 C104 164.0(4) . . . . ?
C22 C23 N7 C19 2.9(10) . . . . ?
C24 C23 N7 C19 174.3(7) . . . . ?
C22 C23 N7 Ni2 174.5(5) . . . . ?
C24 C23 N7 Ni2 -14.1(8) . . . . ?
C20 C19 N7 C23 -2.4(11) . . . . ?
C20 C19 N7 Ni2 -172.6(6) . . . . ?
C69 C74 B2 C68 -151.0(5) . . . . ?
C73 C74 B2 C68 35.9(7) . . . . ?
C69 C74 B2 C80 -34.6(7) . . . . ?
C73 C74 B2 C80 152.4(5) . . . . ?
C69 C74 B2 C86 89.4(5) . . . . ?
C73 C74 B2 C86 -83.6(6) . . . . ?
C63 C68 B2 C74 -154.2(5) . . . . ?
C67 C68 B2 C74 33.9(7) . . . . ?
C63 C68 B2 C80 85.3(6) . . . . ?
C67 C68 B2 C80 -86.6(6) . . . . ?
C63 C68 B2 C86 -39.8(6) . . . . ?
C67 C68 B2 C86 148.3(5) . . . . ?
C75 C80 B2 C74 151.1(5) . . . . ?
C79 C80 B2 C74 -33.8(7) . . . . ?
C75 C80 B2 C68 -90.2(5) . . . . ?
C79 C80 B2 C68 84.9(6) . . . . ?
C75 C80 B2 C86 33.3(6) . . . . ?
C79 C80 B2 C86 -151.6(5) . . . . ?
C81 C86 B2 C74 -79.3(5) . . . . ?
C85 C86 B2 C74 94.4(5) . . . . ?
C81 C86 B2 C68 163.0(5) . . . . ?
C85 C86 B2 C68 -23.3(7) . . . . ?
C81 C86 B2 C80 43.0(6) . . . . ?
C85 C86 B2 C80 -143.3(5) . . . . ?
C44 C39 B1 C62 146.8(6) . . . . ?
C40 C39 B1 C62 -40.0(7) . . . . ?
C44 C39 B1 C56 -93.2(6) . . . . ?
C40 C39 B1 C56 80.0(6) . . . . ?
C44 C39 B1 C50 31.8(7) . . . . ?
C40 C39 B1 C50 -155.0(5) . . . . ?
C57 C62 B1 C39 161.4(5) . . . . ?
C61 C62 B1 C39 -26.8(7) . . . . ?
C57 C62 B1 C56 44.4(7) . . . . ?
C61 C62 B1 C56 -143.8(5) . . . . ?
C57 C62 B1 C50 -80.2(6) . . . . ?
C61 C62 B1 C50 91.6(6) . . . . ?
C51 C56 B1 C39 78.0(6) . . . . ?
C55 C56 B1 C39 -97.3(6) . . . . ?
C51 C56 B1 C62 -163.1(5) . . . . ?
C55 C56 B1 C62 21.7(7) . . . . ?
C51 C56 B1 C50 -44.3(6) . . . . ?
C55 C56 B1 C50 140.4(5) . . . . ?
C49 C50 B1 C39 -140.8(5) . . . . ?
C45 C50 B1 C39 45.3(6) . . . . ?
C49 C50 B1 C62 101.4(5) . . . . ?
C45 C50 B1 C62 -72.4(6) . . . . ?
C49 C50 B1 C56 -20.8(6) . . . . ?
C45 C50 B1 C56 165.4(5) . . . . ?
